data_7029082
loop_
_publ_author_name
'Krytchankou, Ilya S.'
'Krupenya, Dmitry V.'
'Karttunen, Antti J.'
'Tunik, Sergey P.'
'Pakkanen, Tapani A.'
'Chou, Pi-Tai'
'Koshevoy, Igor O.'

_publ_section_title
;
 Triphosphine-supported bimetallic Au(I)-M(I) (M = Ag, Cu) alkynyl
 clusters.
;
_journal_issue 8
_journal_name_full 'Dalton transactions (Cambridge, England : 2003)'
_journal_page_first 3383
_journal_page_last 3394
_journal_paper_doi 10.1039/c3dt52658e
_journal_volume 43
_journal_year 2014
_chemical_formula_moiety 'C140 H168 Au6 Cu2 O6 P6, 2(F6 P), 4(C H4 O)'
_chemical_formula_sum 'C144 H184 Au6 Cu2 F12 O10 P8'
_chemical_formula_weight 3859.55
_chemical_name_systematic
; 
 ? 
;
_space_group_IT_number 4
_symmetry_cell_setting monoclinic
_symmetry_space_group_name_Hall 'P 2yb'
_symmetry_space_group_name_H-M 'P 1 21 1'
_atom_sites_solution_hydrogens geom
_atom_sites_solution_primary direct
_atom_sites_solution_secondary difmap
_audit_creation_method SHELXL-97
_cell_angle_alpha 90.00
_cell_angle_beta 93.0240(10)
_cell_angle_gamma 90.00
_cell_formula_units_Z 2
_cell_length_a 15.6466(4)
_cell_length_b 23.6922(7)
_cell_length_c 20.4620(4)
_cell_measurement_reflns_used 9881
_cell_measurement_temperature 100(2)
_cell_measurement_theta_max 29.94
_cell_measurement_theta_min 2.41
_cell_volume 7574.7(3)
_computing_cell_refinement 'SAINT (Bruker AXS, 2009)'
_computing_data_collection 'APEX2 (Bruker AXS, 2010)'
_computing_data_reduction 'SAINT (Bruker AXS, 2009)'
_computing_molecular_graphics 'Diamond v.3.2g (Brandenburg, 2011)'
_computing_publication_material 'SHELXL-97 (Sheldrick, 2008)'
_computing_structure_refinement 'SHELXL-97 (Sheldrick, 2008)'
_computing_structure_solution 'SHELXS-97 (Sheldrick, 2008)'
_diffrn_ambient_temperature 100(2)
_diffrn_detector_area_resol_mean 16
_diffrn_measured_fraction_theta_full 0.999
_diffrn_measured_fraction_theta_max 0.999
_diffrn_measurement_device '62mm x 62mm CCD camera on three-circle goniostat'
_diffrn_measurement_device_type 'Bruker SMART APEX II CCD'
_diffrn_measurement_method '\f scans and \w scans'
_diffrn_radiation_monochromator 'flat graphite crystal'
_diffrn_radiation_source 'fine-focus sealed tube'
_diffrn_radiation_type MoK\a
_diffrn_radiation_wavelength 0.71073
_diffrn_reflns_av_R_equivalents 0.0421
_diffrn_reflns_av_sigmaI/netI 0.0689
_diffrn_reflns_limit_h_max 17
_diffrn_reflns_limit_h_min -18
_diffrn_reflns_limit_k_max 28
_diffrn_reflns_limit_k_min -28
_diffrn_reflns_limit_l_max 24
_diffrn_reflns_limit_l_min -24
_diffrn_reflns_number 64359
_diffrn_reflns_theta_full 25.50
_diffrn_reflns_theta_max 25.50
_diffrn_reflns_theta_min 1.56
_exptl_absorpt_coefficient_mu 6.214
_exptl_absorpt_correction_T_max 0.2751
_exptl_absorpt_correction_T_min 0.2411
_exptl_absorpt_correction_type numerical
_exptl_absorpt_process_details 'SADABS (Sheldrick, 2008)'
_exptl_crystal_colour colourless
_exptl_crystal_density_diffrn 1.692
_exptl_crystal_density_method 'not measured'
_exptl_crystal_description block
_exptl_crystal_F_000 3776
_exptl_crystal_size_max 0.32
_exptl_crystal_size_mid 0.28
_exptl_crystal_size_min 0.28
_refine_diff_density_max 3.328
_refine_diff_density_min -1.609
_refine_diff_density_rms 0.195
_refine_ls_abs_structure_details 'Flack H D (1983), Acta Cryst. A39, 876-881'
_refine_ls_abs_structure_Flack -0.002(6)
_refine_ls_extinction_method none
_refine_ls_goodness_of_fit_ref 1.063
_refine_ls_hydrogen_treatment constr
_refine_ls_matrix_type full
_refine_ls_number_parameters 1663
_refine_ls_number_reflns 25649
_refine_ls_number_restraints 111
_refine_ls_restrained_S_all 1.063
_refine_ls_R_factor_all 0.0533
_refine_ls_R_factor_gt 0.0455
_refine_ls_shift/su_max 0.134
_refine_ls_shift/su_mean 0.001
_refine_ls_structure_factor_coef Fsqd
_refine_ls_weighting_details 'calc w=1/[\s^2^(Fo^2^)+(0.0639P)^2^+36.7882P] where P=(Fo^2^+2Fc^2^)/3'
_refine_ls_weighting_scheme calc
_refine_ls_wR_factor_gt 0.1213
_refine_ls_wR_factor_ref 0.1257
_reflns_number_gt 23023
_reflns_number_total 25649
_reflns_threshold_expression >2sigma(I)
_cod_data_source_file c3dt52658e.txt
_cod_data_source_block 4
_cod_original_cell_volume 7574.8(3)
_cod_original_sg_symbol_H-M 'P 21'
_cod_database_code 7029082

loop_
_symmetry_equiv_pos_as_xyz
'x, y, z'
'-x, y+1/2, -z'

loop_
_atom_site_label
_atom_site_type_symbol
_atom_site_fract_x
_atom_site_fract_y
_atom_site_fract_z
_atom_site_U_iso_or_equiv
_atom_site_adp_type
_atom_site_occupancy
_atom_site_symmetry_multiplicity
_atom_site_calc_flag
_atom_site_refinement_flags
_atom_site_disorder_assembly
_atom_site_disorder_group
C1 C 0.8329(8) 0.1878(6) 0.7084(6) 0.029(3) Uani 1 1 d . . .
C2 C 0.7978(9) 0.2216(6) 0.7460(6) 0.031(3) Uani 1 1 d . . .
C3 C 0.6911(7) -0.1426(6) 0.7659(5) 0.024(3) Uani 1 1 d . . .
C4 C 0.6393(8) -0.1593(6) 0.8031(6) 0.027(3) Uani 1 1 d . . .
C5 C 0.6687(7) -0.2243(6) 0.6300(5) 0.025(3) Uani 1 1 d . . .
C6 C 0.5908(8) -0.2141(6) 0.6340(5) 0.030(3) Uani 1 1 d . . .
C7 C 0.7668(7) 0.1296(6) 0.8754(5) 0.028(3) Uani 1 1 d . . .
C8 C 0.6898(7) 0.1358(6) 0.8724(5) 0.023(2) Uani 1 1 d . . .
C9 C 0.7268(8) 0.0499(5) 0.7373(6) 0.029(3) Uani 1 1 d . . .
C10 C 0.6794(7) 0.0784(5) 0.6997(5) 0.021(2) Uani 1 1 d . . .
C11 C 0.7217(9) -0.2961(7) 0.7952(7) 0.040(4) Uani 1 1 d . . .
C12 C 0.6667(7) -0.3201(6) 0.7604(6) 0.025(3) Uani 1 1 d . . .
C13 C 0.7648(8) 0.2704(6) 0.7836(5) 0.027(3) Uani 1 1 d . . .
C14 C 0.7971(8) 0.3277(6) 0.7588(6) 0.031(3) Uani 1 1 d . . .
C15 C 0.8964(7) 0.3233(6) 0.7570(5) 0.029(3) Uani 1 1 d . . .
H15A H 0.9198 0.3556 0.7331 0.035 Uiso 1 1 calc R . .
H15B H 0.9131 0.2878 0.7355 0.035 Uiso 1 1 calc R . .
C16 C 0.9292(8) 0.3240(7) 0.8306(6) 0.035(3) Uani 1 1 d . . .
H16A H 0.9599 0.2888 0.8431 0.043 Uiso 1 1 calc R . .
H16B H 0.9670 0.3568 0.8406 0.043 Uiso 1 1 calc R . .
C17 C 0.8434(8) 0.3291(7) 0.8647(6) 0.036(3) Uani 1 1 d . . .
H17 H 0.8502 0.3429 0.9109 0.043 Uiso 1 1 calc R . .
C18 C 0.7982(8) 0.2707(6) 0.8582(5) 0.030(3) Uani 1 1 d . . .
H18A H 0.7502 0.2678 0.8877 0.036 Uiso 1 1 calc R . .
H18B H 0.8389 0.2394 0.8677 0.036 Uiso 1 1 calc R . .
C19 C 0.7880(9) 0.3677(7) 0.8199(6) 0.040(4) Uani 1 1 d . . .
C20 C 0.7548(10) 0.3470(7) 0.6938(6) 0.039(3) Uani 1 1 d . . .
H20A H 0.7789 0.3834 0.6815 0.059 Uiso 1 1 calc R . .
H20B H 0.6931 0.3510 0.6983 0.059 Uiso 1 1 calc R . .
H20C H 0.7653 0.3190 0.6599 0.059 Uiso 1 1 calc R . .
C21 C 0.8278(10) 0.4263(7) 0.8104(7) 0.045(4) Uani 1 1 d . . .
H21A H 0.7899 0.4489 0.7811 0.067 Uiso 1 1 calc R . .
H21B H 0.8836 0.4221 0.7912 0.067 Uiso 1 1 calc R . .
H21C H 0.8354 0.4453 0.8529 0.067 Uiso 1 1 calc R . .
C22 C 0.6973(9) 0.3767(7) 0.8425(6) 0.040(3) Uani 1 1 d . . .
H22A H 0.6657 0.4018 0.8117 0.060 Uiso 1 1 calc R . .
H22B H 0.7002 0.3939 0.8862 0.060 Uiso 1 1 calc R . .
H22C H 0.6677 0.3403 0.8441 0.060 Uiso 1 1 calc R . .
C23 C 0.5736(8) -0.1673(6) 0.8515(6) 0.026(3) Uani 1 1 d . . .
C24 C 0.5446(8) -0.1093(6) 0.8803(6) 0.032(3) Uani 1 1 d . . .
C25 C 0.6273(9) -0.0797(7) 0.9069(6) 0.041(4) Uani 1 1 d . . .
H25A H 0.6714 -0.0806 0.8739 0.049 Uiso 1 1 calc R . .
H25B H 0.6156 -0.0398 0.9180 0.049 Uiso 1 1 calc R . .
C26 C 0.6570(10) -0.1123(7) 0.9674(6) 0.043(4) Uani 1 1 d . . .
H26A H 0.6582 -0.0881 1.0069 0.052 Uiso 1 1 calc R . .
H26B H 0.7145 -0.1288 0.9628 0.052 Uiso 1 1 calc R . .
C27 C 0.5878(10) -0.1586(6) 0.9702(6) 0.037(3) Uani 1 1 d . . .
H27 H 0.5849 -0.1767 1.0141 0.045 Uiso 1 1 calc R . .
C28 C 0.6071(9) -0.1997(6) 0.9159(6) 0.034(3) Uani 1 1 d . . .
H28A H 0.5762 -0.2358 0.9209 0.040 Uiso 1 1 calc R . .
H28B H 0.6693 -0.2075 0.9153 0.040 Uiso 1 1 calc R . .
C29 C 0.5059(9) -0.1285(6) 0.9472(6) 0.033(3) Uani 1 1 d . . .
C30 C 0.4893(9) -0.0747(7) 0.8329(6) 0.037(3) Uani 1 1 d . . .
H30A H 0.4384 -0.0965 0.8187 0.055 Uiso 1 1 calc R . .
H30B H 0.5219 -0.0652 0.7948 0.055 Uiso 1 1 calc R . .
H30C H 0.4718 -0.0399 0.8544 0.055 Uiso 1 1 calc R . .
C31 C 0.4811(10) -0.0770(7) 0.9884(6) 0.043(4) Uani 1 1 d . . .
H31A H 0.4278 -0.0606 0.9696 0.064 Uiso 1 1 calc R . .
H31B H 0.5268 -0.0488 0.9883 0.064 Uiso 1 1 calc R . .
H31C H 0.4728 -0.0891 1.0335 0.064 Uiso 1 1 calc R . .
C32 C 0.4244(8) -0.1662(7) 0.9394(7) 0.038(3) Uani 1 1 d . . .
H32A H 0.3753 -0.1430 0.9243 0.057 Uiso 1 1 calc R . .
H32B H 0.4129 -0.1833 0.9816 0.057 Uiso 1 1 calc R . .
H32C H 0.4335 -0.1960 0.9073 0.057 Uiso 1 1 calc R . .
C33 C 0.4979(8) -0.2008(6) 0.6351(6) 0.031(3) Uani 1 1 d . . .
C34 C 0.4505(8) -0.2214(6) 0.5707(6) 0.032(3) Uani 1 1 d . . .
C35 C 0.4975(9) -0.1954(7) 0.5156(6) 0.038(3) Uani 1 1 d . . .
H35A H 0.4749 -0.2103 0.4729 0.045 Uiso 1 1 calc R . .
H35B H 0.5593 -0.2043 0.5206 0.045 Uiso 1 1 calc R . .
C36 C 0.4835(10) -0.1305(8) 0.5187(6) 0.045(4) Uani 1 1 d . . .
H36A H 0.4559 -0.1159 0.4775 0.054 Uiso 1 1 calc R . .
H36B H 0.5382 -0.1102 0.5281 0.054 Uiso 1 1 calc R . .
C37 C 0.4219(8) -0.1250(6) 0.5779(7) 0.037(3) Uani 1 1 d . . .
H37 H 0.3882 -0.0892 0.5792 0.044 Uiso 1 1 calc R . .
C38 C 0.4792(8) -0.1378(6) 0.6398(6) 0.031(3) Uani 1 1 d . . .
H38A H 0.5327 -0.1156 0.6402 0.037 Uiso 1 1 calc R . .
H38B H 0.4489 -0.1292 0.6799 0.037 Uiso 1 1 calc R . .
C39 C 0.3677(9) -0.1807(6) 0.5713(8) 0.041(4) Uani 1 1 d . . .
C40 C 0.4351(8) -0.2823(7) 0.5663(7) 0.038(3) Uani 1 1 d . . .
H40A H 0.4043 -0.2947 0.6043 0.058 Uiso 1 1 calc R . .
H40B H 0.4900 -0.3022 0.5658 0.058 Uiso 1 1 calc R . .
H40C H 0.4008 -0.2908 0.5261 0.058 Uiso 1 1 calc R . .
C41 C 0.3151(12) -0.1835(7) 0.5050(9) 0.062(5) Uani 1 1 d . . .
H41A H 0.3533 -0.1777 0.4691 0.093 Uiso 1 1 calc R . .
H41B H 0.2712 -0.1539 0.5036 0.093 Uiso 1 1 calc R . .
H41C H 0.2875 -0.2205 0.5003 0.093 Uiso 1 1 calc R . .
C42 C 0.3078(8) -0.1896(7) 0.6259(8) 0.047(4) Uani 1 1 d . . .
H42A H 0.3404 -0.1879 0.6681 0.071 Uiso 1 1 calc R . .
H42B H 0.2803 -0.2266 0.6210 0.071 Uiso 1 1 calc R . .
H42C H 0.2640 -0.1600 0.6242 0.071 Uiso 1 1 calc R . .
C43 C 0.5955(7) 0.1397(6) 0.8672(5) 0.023(3) Uani 1 1 d . . .
C44 C 0.5570(7) 0.1691(6) 0.9286(6) 0.028(3) Uani 1 1 d . . .
C45 C 0.5982(8) 0.1368(7) 0.9887(6) 0.039(4) Uani 1 1 d . . .
H45A H 0.5851 0.1560 1.0300 0.047 Uiso 1 1 calc R . .
H45B H 0.6611 0.1346 0.9861 0.047 Uiso 1 1 calc R . .
C46 C 0.5563(9) 0.0751(7) 0.9853(6) 0.038(3) Uani 1 1 d . . .
H46A H 0.6000 0.0455 0.9800 0.046 Uiso 1 1 calc R . .
H46B H 0.5241 0.0669 1.0245 0.046 Uiso 1 1 calc R . .
C47 C 0.4966(8) 0.0807(6) 0.9239(5) 0.028(3) Uani 1 1 d . . .
H47 H 0.4501 0.0518 0.9210 0.033 Uiso 1 1 calc R . .
C48 C 0.5512(7) 0.0823(6) 0.8633(6) 0.027(3) Uani 1 1 d . . .
H48A H 0.5937 0.0514 0.8648 0.033 Uiso 1 1 calc R . .
H48B H 0.5146 0.0790 0.8225 0.033 Uiso 1 1 calc R . .
C49 C 0.4638(8) 0.1412(8) 0.9271(6) 0.044(4) Uani 1 1 d . . .
C50 C 0.5643(8) 0.2307(6) 0.9328(7) 0.036(3) Uani 1 1 d . . .
H50A H 0.5372 0.2478 0.8933 0.053 Uiso 1 1 calc R . .
H50B H 0.6249 0.2414 0.9366 0.053 Uiso 1 1 calc R . .
H50C H 0.5357 0.2442 0.9713 0.053 Uiso 1 1 calc R . .
C51 C 0.4143(9) 0.1571(7) 0.9874(7) 0.047(4) Uani 1 1 d . . .
H51A H 0.3973 0.1968 0.9845 0.070 Uiso 1 1 calc R . .
H51B H 0.4509 0.1512 1.0272 0.070 Uiso 1 1 calc R . .
H51C H 0.3631 0.1334 0.9890 0.070 Uiso 1 1 calc R . .
C52 C 0.4030(8) 0.1587(8) 0.8682(7) 0.046(4) Uani 1 1 d . . .
H52A H 0.4300 0.1500 0.8273 0.069 Uiso 1 1 calc R . .
H52B H 0.3915 0.1993 0.8705 0.069 Uiso 1 1 calc R . .
H52C H 0.3491 0.1378 0.8699 0.069 Uiso 1 1 calc R . .
C53 C 0.6149(7) 0.1001(5) 0.6522(6) 0.023(3) Uani 1 1 d . . .
C54 C 0.5488(7) 0.0524(6) 0.6302(6) 0.028(3) Uani 1 1 d . . .
C55 C 0.6002(8) 0.0020(6) 0.6057(6) 0.031(3) Uani 1 1 d . . .
H55A H 0.5632 -0.0318 0.5998 0.037 Uiso 1 1 calc R . .
H55B H 0.6486 -0.0072 0.6370 0.037 Uiso 1 1 calc R . .
C56 C 0.6329(7) 0.0215(6) 0.5398(6) 0.029(3) Uani 1 1 d . . .
H56A H 0.6962 0.0208 0.5405 0.035 Uiso 1 1 calc R . .
H56B H 0.6098 -0.0025 0.5034 0.035 Uiso 1 1 calc R . .
C57 C 0.5987(8) 0.0817(6) 0.5337(5) 0.027(3) Uani 1 1 d . . .
H57 H 0.5969 0.0969 0.4881 0.032 Uiso 1 1 calc R . .
C58 C 0.6504(7) 0.1190(6) 0.5845(5) 0.025(3) Uani 1 1 d . . .
H58A H 0.6396 0.1596 0.5762 0.030 Uiso 1 1 calc R . .
H58B H 0.7125 0.1116 0.5834 0.030 Uiso 1 1 calc R . .
C59 C 0.5100(7) 0.0768(6) 0.5627(5) 0.024(3) Uani 1 1 d . . .
C60 C 0.4866(8) 0.0377(7) 0.6819(6) 0.034(3) Uani 1 1 d . . .
H60A H 0.4566 0.0719 0.6949 0.052 Uiso 1 1 calc R . .
H60B H 0.5180 0.0216 0.7202 0.052 Uiso 1 1 calc R . .
H60C H 0.4448 0.0101 0.6641 0.052 Uiso 1 1 calc R . .
C61 C 0.4495(9) 0.0339(7) 0.5267(6) 0.040(4) Uani 1 1 d . . .
H61A H 0.4788 -0.0025 0.5235 0.061 Uiso 1 1 calc R . .
H61B H 0.4335 0.0479 0.4827 0.061 Uiso 1 1 calc R . .
H61C H 0.3979 0.0290 0.5513 0.061 Uiso 1 1 calc R . .
C62 C 0.4605(7) 0.1320(7) 0.5654(6) 0.037(4) Uani 1 1 d . . .
H62A H 0.4053 0.1252 0.5845 0.056 Uiso 1 1 calc R . .
H62B H 0.4509 0.1471 0.5210 0.056 Uiso 1 1 calc R . .
H62C H 0.4936 0.1593 0.5924 0.056 Uiso 1 1 calc R . .
C63 C 0.6077(7) -0.3602(6) 0.7232(6) 0.028(3) Uani 1 1 d . . .
C64 C 0.6106(7) -0.4201(6) 0.7535(6) 0.026(3) Uani 1 1 d . . .
C65 C 0.7039(8) -0.4377(6) 0.7635(5) 0.031(3) Uani 1 1 d . . .
H65A H 0.7092 -0.4733 0.7887 0.037 Uiso 1 1 calc R . .
H65B H 0.7379 -0.4081 0.7869 0.037 Uiso 1 1 calc R . .
C66 C 0.7340(8) -0.4459(7) 0.6933(6) 0.035(3) Uani 1 1 d . . .
H66A H 0.7803 -0.4190 0.6839 0.043 Uiso 1 1 calc R . .
H66B H 0.7545 -0.4849 0.6866 0.043 Uiso 1 1 calc R . .
C67 C 0.6529(9) -0.4338(7) 0.6507(6) 0.038(3) Uani 1 1 d . . .
H67 H 0.6539 -0.4497 0.6055 0.046 Uiso 1 1 calc R . .
C68 C 0.6368(8) -0.3693(6) 0.6524(5) 0.029(3) Uani 1 1 d . . .
H68A H 0.5916 -0.3580 0.6194 0.035 Uiso 1 1 calc R . .
H68B H 0.6898 -0.3479 0.6449 0.035 Uiso 1 1 calc R . .
C69 C 0.5813(8) -0.4585(6) 0.6915(6) 0.031(3) Uani 1 1 d . . .
C70 C 0.5606(9) -0.4271(6) 0.8148(7) 0.041(4) Uani 1 1 d . . .
H70A H 0.5013 -0.4150 0.8056 0.062 Uiso 1 1 calc R . .
H70B H 0.5868 -0.4040 0.8501 0.062 Uiso 1 1 calc R . .
H70C H 0.5615 -0.4668 0.8281 0.062 Uiso 1 1 calc R . .
C71 C 0.5906(10) -0.5207(7) 0.7042(7) 0.047(4) Uani 1 1 d . . .
H71A H 0.6483 -0.5286 0.7229 0.071 Uiso 1 1 calc R . .
H71B H 0.5813 -0.5414 0.6629 0.071 Uiso 1 1 calc R . .
H71C H 0.5482 -0.5327 0.7350 0.071 Uiso 1 1 calc R . .
C72 C 0.4919(9) -0.4488(7) 0.6625(7) 0.042(4) Uani 1 1 d . . .
H72A H 0.4834 -0.4085 0.6538 0.063 Uiso 1 1 calc R . .
H72B H 0.4503 -0.4618 0.6934 0.063 Uiso 1 1 calc R . .
H72C H 0.4839 -0.4700 0.6215 0.063 Uiso 1 1 calc R . .
C73 C 1.0544(7) 0.1043(5) 0.5403(6) 0.024(3) Uani 1 1 d . . .
C74 C 1.0703(7) 0.1074(6) 0.4740(6) 0.027(3) Uani 1 1 d . . .
H74 H 1.0262 0.1012 0.4411 0.033 Uiso 1 1 calc R . .
C75 C 1.1534(8) 0.1200(6) 0.4580(6) 0.034(3) Uani 1 1 d . . .
H75 H 1.1640 0.1258 0.4132 0.041 Uiso 1 1 calc R . .
C76 C 1.2190(7) 0.1244(7) 0.5017(6) 0.037(4) Uani 1 1 d . . .
H76 H 1.2751 0.1305 0.4875 0.044 Uiso 1 1 calc R . .
C77 C 1.2054(8) 0.1199(8) 0.5693(7) 0.047(4) Uani 1 1 d . . .
H77 H 1.2513 0.1240 0.6012 0.057 Uiso 1 1 calc R . .
C78 C 1.1215(7) 0.1092(6) 0.5878(6) 0.029(3) Uani 1 1 d . . .
H78 H 1.1105 0.1053 0.6327 0.034 Uiso 1 1 calc R . .
C79 C 0.8760(7) 0.0898(6) 0.4985(6) 0.025(3) Uani 1 1 d . . .
C80 C 0.8510(10) 0.0409(7) 0.4619(7) 0.043(4) Uani 1 1 d . . .
H80 H 0.8766 0.0051 0.4708 0.052 Uiso 1 1 calc R . .
C81 C 0.7864(9) 0.0479(7) 0.4117(7) 0.041(4) Uani 1 1 d . . .
H81 H 0.7692 0.0161 0.3858 0.049 Uiso 1 1 calc R . .
C82 C 0.7471(9) 0.0994(8) 0.3987(6) 0.046(4) Uani 1 1 d . . .
H82 H 0.7021 0.1026 0.3658 0.055 Uiso 1 1 calc R . .
C83 C 0.7750(8) 0.1469(6) 0.4349(6) 0.034(3) Uani 1 1 d . . .
H83 H 0.7502 0.1828 0.4258 0.041 Uiso 1 1 calc R . .
C84 C 0.8390(9) 0.1410(7) 0.4842(6) 0.036(3) Uani 1 1 d . . .
H84 H 0.8575 0.1733 0.5085 0.043 Uiso 1 1 calc R . .
C85 C 0.8378(8) -0.1041(5) 0.5460(5) 0.025(3) Uani 1 1 d . . .
C86 C 0.7511(8) -0.1095(7) 0.5330(6) 0.035(3) Uani 1 1 d . . .
H86 H 0.7122 -0.1068 0.5670 0.041 Uiso 1 1 calc R . .
C87 C 0.7220(10) -0.1193(9) 0.4678(8) 0.057(5) Uani 1 1 d . . .
H87 H 0.6625 -0.1240 0.4579 0.069 Uiso 1 1 calc R . .
C88 C 0.7772(9) -0.1224(8) 0.4187(7) 0.048(4) Uani 1 1 d . . .
H88 H 0.7560 -0.1278 0.3747 0.058 Uiso 1 1 calc R . .
C89 C 0.8635(9) -0.1177(7) 0.4328(6) 0.041(3) Uani 1 1 d . . .
H89 H 0.9025 -0.1208 0.3989 0.049 Uiso 1 1 calc R . .
C90 C 0.8938(7) -0.1083(6) 0.4966(5) 0.029(3) Uani 1 1 d . . .
H90 H 0.9535 -0.1047 0.5064 0.035 Uiso 1 1 calc R . .
C91 C 0.9841(7) -0.2302(6) 0.5495(6) 0.026(3) Uani 1 1 d . . .
C92 C 1.0616(8) -0.2093(7) 0.5356(6) 0.036(3) Uani 1 1 d . . .
H92 H 1.0982 -0.1947 0.5702 0.044 Uiso 1 1 calc R . .
C93 C 1.0899(9) -0.2086(8) 0.4704(7) 0.045(4) Uani 1 1 d . . .
H93 H 1.1444 -0.1941 0.4607 0.054 Uiso 1 1 calc R . .
C94 C 1.0342(10) -0.2298(7) 0.4223(7) 0.046(4) Uani 1 1 d . . .
H94 H 1.0519 -0.2302 0.3786 0.055 Uiso 1 1 calc R . .
C95 C 0.9555(9) -0.2503(7) 0.4336(6) 0.041(4) Uani 1 1 d . . .
H95 H 0.9197 -0.2640 0.3981 0.049 Uiso 1 1 calc R . .
C96 C 0.9263(8) -0.2514(6) 0.4976(6) 0.031(3) Uani 1 1 d . . .
H96 H 0.8711 -0.2655 0.5063 0.038 Uiso 1 1 calc R . .
C97 C 0.9804(9) -0.2945(6) 0.6720(6) 0.032(3) Uani 1 1 d . . .
C98 C 0.9227(10) -0.3271(7) 0.7046(6) 0.040(4) Uani 1 1 d . . .
H98 H 0.8646 -0.3155 0.7053 0.048 Uiso 1 1 calc R . .
C99 C 0.9474(10) -0.3746(7) 0.7350(6) 0.043(4) Uani 1 1 d . . .
H99 H 0.9067 -0.3966 0.7566 0.051 Uiso 1 1 calc R . .
C100 C 1.0352(10) -0.3927(8) 0.7354(7) 0.050(4) Uani 1 1 d . . .
H100 H 1.0538 -0.4258 0.7581 0.060 Uiso 1 1 calc R . .
C101 C 1.0915(10) -0.3603(9) 0.7018(7) 0.055(5) Uani 1 1 d . . .
H101 H 1.1492 -0.3723 0.6994 0.066 Uiso 1 1 calc R . .
C102 C 1.0657(10) -0.3111(8) 0.6719(7) 0.052(5) Uani 1 1 d . . .
H102 H 1.1060 -0.2883 0.6510 0.062 Uiso 1 1 calc R . .
C103 C 1.0862(8) 0.1391(6) 0.8050(5) 0.030(3) Uani 1 1 d . . .
C104 C 1.0467(7) 0.1893(7) 0.7875(6) 0.034(3) Uani 1 1 d . . .
H104 H 0.9900 0.1966 0.7997 0.040 Uiso 1 1 calc R . .
C105 C 1.0903(9) 0.2298(7) 0.7515(6) 0.042(4) Uani 1 1 d . . .
H105 H 1.0628 0.2642 0.7394 0.050 Uiso 1 1 calc R . .
C106 C 1.1718(10) 0.2198(7) 0.7339(6) 0.044(4) Uani 1 1 d . . .
H106 H 1.2015 0.2478 0.7107 0.053 Uiso 1 1 calc R . .
C107 C 1.2114(8) 0.1686(7) 0.7499(6) 0.037(3) Uani 1 1 d . . .
H107 H 1.2674 0.1614 0.7361 0.045 Uiso 1 1 calc R . .
C108 C 1.1706(8) 0.1283(6) 0.7855(6) 0.031(3) Uani 1 1 d . . .
H108 H 1.1984 0.0937 0.7968 0.037 Uiso 1 1 calc R . .
C109 C 1.0979(8) 0.0787(6) 0.9279(5) 0.030(3) Uani 1 1 d . . .
C110 C 1.1727(8) 0.0476(7) 0.9279(6) 0.035(3) Uani 1 1 d . . .
H110 H 1.1885 0.0292 0.8891 0.042 Uiso 1 1 calc R . .
C111 C 1.2243(8) 0.0434(8) 0.9844(7) 0.045(4) Uani 1 1 d . . .
H111 H 1.2754 0.0218 0.9850 0.054 Uiso 1 1 calc R . .
C112 C 1.2005(10) 0.0714(8) 1.0409(7) 0.049(4) Uani 1 1 d . . .
H112 H 1.2372 0.0704 1.0793 0.059 Uiso 1 1 calc R . .
C113 C 1.1246(11) 0.1002(7) 1.0410(7) 0.049(4) Uani 1 1 d . . .
H113 H 1.1080 0.1181 1.0799 0.058 Uiso 1 1 calc R . .
C114 C 1.0725(9) 0.1032(6) 0.9852(6) 0.036(3) Uani 1 1 d . . .
H114 H 1.0190 0.1221 0.9858 0.043 Uiso 1 1 calc R . .
C115 C 0.9060(8) -0.0199(6) 0.9464(5) 0.030(3) Uani 1 1 d . . .
C116 C 0.8303(8) 0.0018(6) 0.9694(6) 0.033(3) Uani 1 1 d . . .
H116 H 0.7819 0.0079 0.9403 0.039 Uiso 1 1 calc R . .
C117 C 0.8266(13) 0.0143(8) 1.0354(7) 0.059(5) Uani 1 1 d . . .
H117 H 0.7749 0.0288 1.0511 0.070 Uiso 1 1 calc R . .
C118 C 0.8946(11) 0.0065(8) 1.0781(6) 0.048(4) Uani 1 1 d . . .
H118 H 0.8910 0.0151 1.1232 0.058 Uiso 1 1 calc R . .
C119 C 0.9689(13) -0.0143(7) 1.0548(6) 0.054(5) Uani 1 1 d . . .
H119 H 1.0166 -0.0203 1.0846 0.065 Uiso 1 1 calc R . .
C120 C 0.9768(10) -0.0266(6) 0.9901(6) 0.038(3) Uani 1 1 d . . .
H120 H 1.0298 -0.0395 0.9751 0.046 Uiso 1 1 calc R . .
C121 C 0.8784(9) -0.2113(6) 0.9973(6) 0.033(3) Uani 1 1 d . . .
C122 C 0.8894(10) -0.1634(7) 1.0336(7) 0.045(4) Uani 1 1 d . . .
H122 H 0.9252 -0.1347 1.0176 0.054 Uiso 1 1 calc R . .
C123 C 0.8519(11) -0.1538(7) 1.0923(7) 0.049(4) Uani 1 1 d . . .
H123 H 0.8588 -0.1190 1.1150 0.058 Uiso 1 1 calc R . .
C124 C 0.8043(9) -0.1968(8) 1.1162(6) 0.045(4) Uani 1 1 d . . .
H124 H 0.7777 -0.1920 1.1565 0.054 Uiso 1 1 calc R . .
C125 C 0.7944(9) -0.2467(9) 1.0829(7) 0.053(5) Uani 1 1 d . . .
H125 H 0.7628 -0.2765 1.1012 0.064 Uiso 1 1 calc R . .
C126 C 0.8303(9) -0.2543(7) 1.0223(7) 0.045(4) Uani 1 1 d . . .
H126 H 0.8217 -0.2886 0.9988 0.054 Uiso 1 1 calc R . .
C127 C 1.0147(7) -0.2649(6) 0.9290(6) 0.027(3) Uani 1 1 d . . .
C128 C 1.0712(7) -0.2587(6) 0.9812(5) 0.030(3) Uani 1 1 d . . .
H128 H 1.0599 -0.2319 1.0141 0.035 Uiso 1 1 calc R . .
C129 C 1.1462(9) -0.2916(7) 0.9873(6) 0.035(3) Uani 1 1 d . . .
H129 H 1.1847 -0.2876 1.0245 0.042 Uiso 1 1 calc R . .
C130 C 1.1633(9) -0.3303(6) 0.9379(7) 0.037(3) Uani 1 1 d . . .
H130 H 1.2154 -0.3509 0.9402 0.044 Uiso 1 1 calc R . .
C131 C 1.1063(9) -0.3383(7) 0.8875(7) 0.048(4) Uani 1 1 d . . .
H131 H 1.1158 -0.3668 0.8561 0.058 Uiso 1 1 calc R . .
C132 C 1.0318(8) -0.3040(7) 0.8811(6) 0.035(3) Uani 1 1 d . . .
H132 H 0.9935 -0.3079 0.8438 0.042 Uiso 1 1 calc R . .
C133 C 0.9615(7) 0.0108(6) 0.5899(6) 0.025(3) Uani 1 1 d . . .
H13A H 0.9662 -0.0116 0.5494 0.030 Uiso 1 1 calc R . .
H13B H 1.0146 0.0052 0.6176 0.030 Uiso 1 1 calc R . .
C134 C 0.8841(7) -0.0100(6) 0.6269(5) 0.024(3) Uani 1 1 d . . .
H13C H 0.8314 0.0064 0.6058 0.029 Uiso 1 1 calc R . .
H13D H 0.8895 0.0045 0.6723 0.029 Uiso 1 1 calc R . .
C135 C 0.9822(6) -0.1129(6) 0.6461(5) 0.022(2) Uani 1 1 d . . .
H13E H 1.0116 -0.1122 0.6044 0.026 Uiso 1 1 calc R . .
H13F H 1.0126 -0.0861 0.6763 0.026 Uiso 1 1 calc R . .
C136 C 0.9918(8) -0.1727(6) 0.6756(6) 0.033(3) Uani 1 1 d . . .
H13G H 0.9689 -0.1721 0.7198 0.040 Uiso 1 1 calc R . .
H13H H 1.0536 -0.1814 0.6811 0.040 Uiso 1 1 calc R . .
C137 C 1.0391(8) 0.0232(6) 0.8035(5) 0.028(3) Uani 1 1 d . . .
H13I H 1.0022 0.0277 0.7631 0.034 Uiso 1 1 calc R . .
H13J H 1.0989 0.0201 0.7903 0.034 Uiso 1 1 calc R . .
C138 C 1.0153(7) -0.0325(6) 0.8358(5) 0.026(3) Uani 1 1 d . . .
H13K H 1.0546 -0.0380 0.8748 0.031 Uiso 1 1 calc R . .
H13L H 1.0265 -0.0634 0.8048 0.031 Uiso 1 1 calc R . .
C139 C 0.8861(7) -0.1160(6) 0.8637(5) 0.027(3) Uani 1 1 d . . .
H13M H 0.8355 -0.1224 0.8898 0.033 Uiso 1 1 calc R . .
H13N H 0.8709 -0.1288 0.8186 0.033 Uiso 1 1 calc R . .
C140 C 0.9595(8) -0.1538(6) 0.8920(6) 0.031(3) Uani 1 1 d . . .
H14A H 0.9886 -0.1346 0.9300 0.038 Uiso 1 1 calc R . .
H14B H 1.0019 -0.1593 0.8584 0.038 Uiso 1 1 calc R . .
C141 C 0.3666(9) 0.6886(8) 0.8278(9) 0.054(4) Uani 1 1 d . . .
H14C H 0.3400 0.7076 0.8641 0.081 Uiso 1 1 calc R . .
H14D H 0.3492 0.6488 0.8266 0.081 Uiso 1 1 calc R . .
H14E H 0.3481 0.7068 0.7864 0.081 Uiso 1 1 calc R . .
O1 O 0.6736(5) 0.2660(4) 0.7814(4) 0.030(2) Uani 1 1 d . . .
H1O H 0.6526 0.2881 0.7520 0.045 Uiso 1 1 d R . .
O2 O 0.5028(6) -0.1974(4) 0.8227(4) 0.035(2) Uani 1 1 d . . .
H2O H 0.5044 -0.1970 0.7822 0.053 Uiso 1 1 d R . .
O3 O 0.4692(5) -0.2292(4) 0.6935(4) 0.0293(19) Uani 1 1 d . . .
H3O H 0.4525 -0.2623 0.6833 0.044 Uiso 1 1 d R . .
O4 O 0.5730(5) 0.1718(4) 0.8082(4) 0.031(2) Uani 1 1 d . . .
H4O H 0.5861 0.2062 0.8148 0.046 Uiso 1 1 d R . .
O5 O 0.5744(5) 0.1477(4) 0.6797(4) 0.029(2) Uani 1 1 d . . .
H5O H 0.5574 0.1390 0.7171 0.044 Uiso 1 1 d R . .
O6 O 0.5225(5) -0.3361(4) 0.7202(4) 0.0262(19) Uani 1 1 d . . .
H6O H 0.5008 -0.3400 0.7571 0.039 Uiso 1 1 d R . .
O7 O 0.4539(6) 0.6920(5) 0.8365(5) 0.041(2) Uani 1 1 d . . .
H7 H 0.4695 0.7256 0.8319 0.062 Uiso 1 1 calc R . .
F1 F 0.1855(6) 0.9083(5) 0.6934(5) 0.063(3) Uani 1 1 d . . .
F2 F 0.1474(6) 0.9988(5) 0.6864(4) 0.060(3) Uani 1 1 d . . .
F3 F 0.2140(6) 0.9647(5) 0.7799(4) 0.061(3) Uani 1 1 d . . .
F4 F 0.3206(6) 0.9334(6) 0.7202(6) 0.081(4) Uani 1 1 d . . .
F5 F 0.2800(8) 1.0258(6) 0.7154(7) 0.093(4) Uani 1 1 d . . .
F6 F 0.2563(8) 0.9661(6) 0.6283(5) 0.092(4) Uani 1 1 d . . .
P1 P 0.95022(19) 0.08557(15) 0.56878(14) 0.0245(7) Uani 1 1 d . . .
P2 P 0.87197(19) -0.08659(15) 0.62977(13) 0.0228(7) Uani 1 1 d . . .
P3 P 0.93945(18) -0.23059(16) 0.62923(14) 0.0252(7) Uani 1 1 d . . .
P4 P 1.03024(19) 0.08811(15) 0.85311(14) 0.0248(7) Uani 1 1 d . . .
P5 P 0.90634(19) -0.04069(15) 0.86139(14) 0.0243(7) Uani 1 1 d . . .
P6 P 0.92032(19) -0.22242(16) 0.91771(14) 0.0259(7) Uani 1 1 d . . .
P7 P 0.2349(3) 0.9660(2) 0.7034(2) 0.0473(10) Uani 1 1 d . . .
Cu1 Cu 0.76180(9) 0.13374(7) 0.76538(6) 0.0254(3) Uani 1 1 d . . .
Cu2 Cu 0.67457(9) -0.22932(7) 0.73590(7) 0.0263(3) Uani 1 1 d . . .
Au1 Au 0.89513(3) 0.13986(2) 0.64815(2) 0.02471(11) Uani 1 1 d . . .
Au2 Au 0.89156(3) 0.11109(2) 0.86815(2) 0.02452(11) Uani 1 1 d . . .
Au3 Au 0.80834(3) 0.00549(2) 0.79493(2) 0.02367(11) Uani 1 1 d . . .
Au4 Au 0.77617(3) -0.11425(2) 0.70331(2) 0.02395(11) Uani 1 1 d . . .
Au5 Au 0.79459(3) -0.22651(2) 0.62796(2) 0.02522(11) Uani 1 1 d . . .
Au6 Au 0.81592(3) -0.26084(2) 0.84992(2) 0.02810(12) Uani 1 1 d . . .
P8 P 1.1541(7) -0.5509(4) 0.7447(4) 0.059(4) Uani 0.408(8) 1 d PD A 1
F11 F 1.1338(13) -0.6145(7) 0.7319(8) 0.061(4) Uani 0.408(8) 1 d PD A 1
F9 F 1.1011(10) -0.5344(8) 0.6812(7) 0.065(7) Uani 0.408(8) 1 d PD A 1
F10 F 1.0709(11) -0.5484(12) 0.7844(8) 0.077(9) Uani 0.408(8) 1 d PD A 1
F7 F 1.2067(13) -0.5667(8) 0.8097(7) 0.084(11) Uani 0.408(8) 1 d PD A 1
F8 F 1.2368(11) -0.5560(8) 0.7062(7) 0.061(4) Uani 0.408(8) 1 d PD A 1
F12 F 1.1751(14) -0.4871(7) 0.7567(8) 0.061(4) Uani 0.408(8) 1 d PD A 1
P9 P 1.2875(4) -0.4916(4) 0.7892(3) 0.068(3) Uani 0.592(8) 1 d PD A 2
F17 F 1.3005(11) -0.4517(9) 0.8509(8) 0.101(4) Uani 0.592(8) 1 d PD A 2
F18 F 1.3836(10) -0.5113(8) 0.8003(7) 0.101(4) Uani 0.592(8) 1 d PD A 2
F19 F 1.3174(10) -0.4394(8) 0.7491(10) 0.101(4) Uani 0.592(8) 1 d PD A 2
F20 F 1.2593(11) -0.5418(9) 0.8357(10) 0.101(4) Uani 0.592(8) 1 d PD A 2
F21 F 1.2802(11) -0.5297(9) 0.7261(8) 0.101(4) Uani 0.592(8) 1 d PD A 2
F22 F 1.1917(10) -0.4737(8) 0.7797(8) 0.101(4) Uani 0.592(8) 1 d PD A 2
O8 O 0.8594(6) 0.3892(7) 0.0558(5) 0.061(3) Uani 1 1 d . . .
H8 H 0.8583 0.4042 0.0929 0.091 Uiso 1 1 calc R . .
O9 O 0.5881(8) 0.2631(7) 0.6623(7) 0.078(3) Uani 1 1 d D . .
H9 H 0.5869 0.2277 0.6608 0.116 Uiso 1 1 calc R . .
C142 C 0.7816(10) 0.3934(10) 0.0249(9) 0.067(5) Uani 1 1 d . . .
H1 H 0.7418 0.4110 0.0541 0.100 Uiso 1 1 calc R . .
H2 H 0.7609 0.3556 0.0126 0.100 Uiso 1 1 calc R . .
H3 H 0.7856 0.4165 -0.0145 0.100 Uiso 1 1 calc R . .
C143 C 0.4998(10) 0.2852(10) 0.6749(10) 0.078(3) Uani 1 1 d DU . .
H14F H 0.4879 0.2790 0.7208 0.116 Uiso 1 1 calc R . .
H14G H 0.4572 0.2652 0.6467 0.116 Uiso 1 1 calc R . .
H14H H 0.4972 0.3257 0.6651 0.116 Uiso 1 1 calc R . .
O10 O 0.8490(8) 0.3463(6) 0.1845(6) 0.060(3) Uani 1 1 d . . .
H10 H 0.8197 0.3758 0.1793 0.089 Uiso 1 1 calc R . .
C144 C 0.7948(15) 0.3002(10) 0.1916(10) 0.081(7) Uani 1 1 d . . .
H14I H 0.7947 0.2895 0.2379 0.122 Uiso 1 1 calc R . .
H14J H 0.8149 0.2683 0.1661 0.122 Uiso 1 1 calc R . .
H14K H 0.7365 0.3103 0.1758 0.122 Uiso 1 1 calc R . .

loop_
_atom_site_aniso_label
_atom_site_aniso_U_11
_atom_site_aniso_U_22
_atom_site_aniso_U_33
_atom_site_aniso_U_23
_atom_site_aniso_U_13
_atom_site_aniso_U_12
C1 0.031(6) 0.029(8) 0.027(6) -0.001(6) -0.006(5) -0.007(6)
C2 0.043(7) 0.024(8) 0.026(6) 0.015(6) -0.002(5) 0.008(6)
C3 0.017(5) 0.039(8) 0.017(5) 0.002(5) -0.002(4) -0.004(5)
C4 0.027(6) 0.028(8) 0.025(6) -0.002(5) 0.000(5) 0.007(5)
C5 0.018(5) 0.039(8) 0.019(5) 0.000(6) 0.002(4) 0.003(6)
C6 0.046(8) 0.036(8) 0.007(5) -0.005(5) -0.009(5) -0.006(6)
C7 0.026(6) 0.036(8) 0.022(5) 0.004(5) 0.007(5) 0.002(5)
C8 0.025(6) 0.026(7) 0.019(5) -0.002(5) -0.001(4) 0.006(5)
C9 0.037(7) 0.012(6) 0.041(7) 0.000(6) 0.019(6) -0.001(5)
C10 0.023(6) 0.025(7) 0.015(5) 0.002(5) -0.004(4) 0.000(5)
C11 0.043(8) 0.042(9) 0.038(7) 0.019(7) 0.023(7) 0.008(7)
C12 0.012(5) 0.036(8) 0.025(6) -0.009(5) -0.011(4) 0.000(5)
C13 0.043(7) 0.025(7) 0.012(5) -0.006(5) -0.002(5) 0.006(6)
C14 0.036(7) 0.028(8) 0.028(6) -0.003(6) 0.000(5) 0.010(6)
C15 0.025(6) 0.041(9) 0.022(6) 0.003(6) -0.005(5) -0.002(6)
C16 0.034(7) 0.036(9) 0.034(7) 0.010(6) -0.019(6) 0.005(6)
C17 0.032(7) 0.050(10) 0.026(6) -0.009(6) -0.007(5) 0.018(7)
C18 0.047(7) 0.032(8) 0.010(5) -0.003(5) -0.007(5) 0.007(6)
C19 0.055(9) 0.037(9) 0.026(6) -0.006(6) -0.021(6) 0.014(7)
C20 0.054(9) 0.034(9) 0.028(6) -0.002(6) -0.016(6) -0.001(7)
C21 0.058(9) 0.030(9) 0.044(8) -0.005(7) -0.011(7) 0.005(7)
C22 0.048(8) 0.037(9) 0.034(6) -0.004(6) -0.002(6) 0.015(7)
C23 0.032(6) 0.023(7) 0.023(6) 0.004(5) 0.004(5) -0.001(5)
C24 0.032(6) 0.031(8) 0.035(6) 0.000(6) 0.015(5) 0.007(6)
C25 0.041(7) 0.051(10) 0.031(7) -0.003(7) 0.019(6) -0.007(7)
C26 0.057(9) 0.041(9) 0.031(6) -0.014(7) -0.005(6) 0.002(8)
C27 0.062(9) 0.030(8) 0.021(6) 0.008(6) 0.008(6) -0.003(7)
C28 0.042(8) 0.033(8) 0.026(6) 0.004(6) 0.007(5) -0.004(6)
C29 0.051(8) 0.025(8) 0.024(6) 0.005(5) 0.006(6) 0.002(6)
C30 0.047(8) 0.041(9) 0.024(6) -0.002(6) 0.015(6) 0.007(7)
C31 0.058(9) 0.043(10) 0.030(7) 0.001(6) 0.027(7) 0.012(7)
C32 0.033(7) 0.049(10) 0.034(7) 0.007(7) 0.014(6) 0.005(7)
C33 0.034(7) 0.024(7) 0.036(7) 0.008(6) 0.010(5) -0.004(6)
C34 0.029(6) 0.036(8) 0.029(6) -0.003(6) -0.021(5) 0.004(6)
C35 0.040(7) 0.046(10) 0.026(6) -0.001(6) -0.010(6) 0.016(7)
C36 0.051(9) 0.064(12) 0.017(6) 0.003(6) -0.018(6) 0.000(8)
C37 0.033(7) 0.033(9) 0.045(7) 0.001(6) -0.004(6) 0.011(6)
C38 0.029(6) 0.029(8) 0.034(6) -0.007(6) 0.000(5) -0.005(6)
C39 0.036(7) 0.023(8) 0.063(9) -0.014(7) -0.008(7) 0.008(6)
C40 0.015(6) 0.047(10) 0.052(8) -0.017(7) -0.010(5) 0.005(6)
C41 0.069(11) 0.031(10) 0.082(12) -0.023(9) -0.033(10) 0.019(8)
C42 0.019(6) 0.046(10) 0.075(10) -0.014(8) -0.004(6) 0.013(6)
C43 0.021(5) 0.033(7) 0.016(5) -0.010(5) 0.002(4) 0.000(5)
C44 0.018(6) 0.047(9) 0.022(5) -0.003(6) 0.010(5) 0.005(6)
C45 0.036(7) 0.066(11) 0.017(5) -0.009(6) 0.008(5) 0.004(7)
C46 0.038(7) 0.045(10) 0.033(7) 0.004(6) 0.006(6) 0.004(7)
C47 0.028(6) 0.036(8) 0.019(5) -0.005(5) -0.003(5) -0.001(6)
C48 0.026(6) 0.030(8) 0.027(6) -0.002(5) -0.002(5) 0.007(5)
C49 0.028(7) 0.067(11) 0.038(7) -0.024(8) 0.011(6) -0.012(7)
C50 0.028(6) 0.038(9) 0.042(7) -0.010(7) 0.010(6) 0.002(6)
C51 0.033(7) 0.061(11) 0.049(8) -0.022(8) 0.029(6) -0.010(7)
C52 0.025(7) 0.057(11) 0.055(9) -0.003(8) 0.001(6) 0.009(7)
C53 0.023(6) 0.020(7) 0.026(6) 0.002(5) -0.002(5) -0.001(5)
C54 0.020(6) 0.035(8) 0.027(6) 0.004(6) -0.001(5) -0.005(5)
C55 0.028(6) 0.027(8) 0.035(6) 0.008(6) -0.008(5) -0.009(6)
C56 0.020(6) 0.041(9) 0.027(6) 0.001(6) -0.001(5) -0.001(5)
C57 0.043(7) 0.027(7) 0.009(5) 0.000(5) -0.002(5) -0.011(6)
C58 0.020(5) 0.037(8) 0.018(5) 0.012(5) 0.002(4) 0.007(5)
C59 0.023(6) 0.037(8) 0.011(5) 0.002(5) -0.003(4) 0.002(5)
C60 0.030(7) 0.050(10) 0.023(6) 0.008(6) -0.001(5) -0.011(6)
C61 0.038(7) 0.053(10) 0.030(6) 0.010(7) -0.005(6) -0.005(7)
C62 0.014(5) 0.072(12) 0.025(6) 0.012(7) -0.002(4) 0.000(6)
C63 0.017(5) 0.032(8) 0.034(6) -0.008(6) -0.009(5) 0.000(6)
C64 0.024(6) 0.025(7) 0.028(6) -0.008(5) -0.015(5) 0.001(5)
C65 0.036(7) 0.038(8) 0.019(6) 0.001(5) -0.011(5) 0.004(6)
C66 0.029(7) 0.050(10) 0.026(6) -0.005(6) -0.009(5) 0.014(6)
C67 0.047(8) 0.045(9) 0.022(6) 0.000(6) -0.010(6) 0.003(7)
C68 0.029(6) 0.036(8) 0.021(5) -0.006(5) -0.008(5) 0.010(6)
C69 0.036(7) 0.028(8) 0.027(6) -0.003(6) -0.011(5) -0.001(6)
C70 0.044(8) 0.026(8) 0.054(9) 0.018(7) 0.011(7) 0.011(6)
C71 0.054(9) 0.045(10) 0.041(8) -0.005(7) -0.004(7) -0.006(8)
C72 0.047(8) 0.028(8) 0.049(8) -0.010(7) -0.015(7) 0.002(7)
C73 0.015(5) 0.025(7) 0.032(6) 0.000(5) 0.007(4) 0.000(5)
C74 0.018(5) 0.035(8) 0.029(6) 0.005(6) 0.001(4) 0.006(5)
C75 0.034(7) 0.043(9) 0.027(6) 0.009(6) 0.010(5) 0.005(6)
C76 0.015(5) 0.061(11) 0.035(7) 0.002(7) 0.006(5) 0.006(6)
C77 0.012(6) 0.073(13) 0.058(9) 0.005(9) 0.003(6) 0.004(7)
C78 0.013(5) 0.045(9) 0.028(6) 0.009(6) 0.000(4) 0.004(6)
C79 0.024(6) 0.026(7) 0.025(6) 0.004(5) 0.000(5) -0.003(5)
C80 0.050(9) 0.040(10) 0.040(7) 0.002(7) 0.012(7) 0.002(7)
C81 0.031(7) 0.049(10) 0.042(8) -0.002(7) -0.001(6) -0.004(7)
C82 0.030(7) 0.087(14) 0.022(6) 0.022(7) 0.005(5) -0.011(8)
C83 0.022(6) 0.035(9) 0.045(7) 0.008(7) -0.001(5) 0.007(6)
C84 0.042(7) 0.038(9) 0.029(6) -0.007(6) 0.006(5) 0.007(7)
C85 0.040(7) 0.018(7) 0.017(5) -0.001(5) -0.005(5) 0.009(5)
C86 0.039(7) 0.039(9) 0.025(6) -0.008(6) -0.003(5) 0.005(7)
C87 0.044(8) 0.067(13) 0.056(9) -0.011(9) -0.033(7) 0.007(9)
C88 0.046(8) 0.068(12) 0.028(6) -0.010(7) -0.003(6) 0.013(8)
C89 0.055(9) 0.046(10) 0.022(6) -0.008(6) 0.005(6) 0.008(8)
C90 0.025(6) 0.043(9) 0.020(5) -0.006(6) 0.002(4) -0.007(6)
C91 0.016(5) 0.027(7) 0.034(6) 0.001(6) 0.005(5) 0.004(5)
C92 0.023(6) 0.048(10) 0.039(7) 0.002(7) 0.012(5) 0.011(6)
C93 0.030(7) 0.064(12) 0.042(8) 0.010(8) 0.008(6) 0.011(7)
C94 0.060(9) 0.041(10) 0.037(7) 0.002(7) 0.018(7) 0.024(8)
C95 0.049(8) 0.045(10) 0.029(7) -0.009(7) -0.005(6) 0.003(7)
C96 0.022(6) 0.039(9) 0.033(6) 0.009(6) -0.003(5) 0.005(6)
C97 0.039(7) 0.024(7) 0.034(7) 0.001(6) -0.005(6) 0.013(6)
C98 0.051(8) 0.055(10) 0.015(5) 0.001(6) -0.008(6) 0.018(8)
C99 0.056(9) 0.050(11) 0.021(6) 0.007(6) -0.025(6) -0.007(7)
C100 0.065(10) 0.053(11) 0.033(7) -0.002(7) 0.007(7) 0.025(9)
C101 0.053(9) 0.081(13) 0.034(7) 0.004(8) 0.017(7) 0.046(10)
C102 0.049(9) 0.072(13) 0.038(8) 0.009(8) 0.025(7) 0.025(9)
C103 0.039(7) 0.039(8) 0.014(5) -0.002(6) 0.007(5) -0.007(6)
C104 0.010(5) 0.054(10) 0.037(7) 0.007(7) 0.000(5) 0.007(6)
C105 0.050(8) 0.050(10) 0.025(6) 0.011(7) 0.004(6) 0.016(7)
C106 0.051(9) 0.053(11) 0.029(7) 0.002(7) 0.013(6) 0.001(8)
C107 0.026(6) 0.056(10) 0.030(6) -0.010(7) 0.002(5) -0.003(7)
C108 0.033(7) 0.027(8) 0.032(6) 0.003(6) 0.002(5) 0.001(6)
C109 0.033(7) 0.040(9) 0.018(5) 0.002(6) -0.005(5) 0.011(6)
C110 0.033(7) 0.044(9) 0.026(6) 0.006(6) -0.004(5) 0.009(6)
C111 0.025(7) 0.071(12) 0.039(7) 0.023(8) -0.007(6) 0.009(7)
C112 0.056(10) 0.063(12) 0.026(7) 0.006(7) -0.020(6) -0.008(9)
C113 0.064(10) 0.048(11) 0.033(7) 0.000(7) -0.008(7) 0.008(8)
C114 0.046(8) 0.033(9) 0.029(6) 0.001(6) 0.003(6) -0.003(7)
C115 0.039(7) 0.038(8) 0.012(5) 0.006(5) 0.001(5) 0.003(6)
C116 0.041(7) 0.032(8) 0.026(6) 0.001(6) 0.007(5) 0.002(6)
C117 0.093(13) 0.048(11) 0.038(8) -0.018(8) 0.026(9) -0.008(10)
C118 0.080(11) 0.051(10) 0.013(5) -0.004(7) 0.000(7) -0.021(9)
C119 0.100(14) 0.045(10) 0.018(6) 0.009(6) 0.005(8) -0.015(10)
C120 0.049(8) 0.028(8) 0.034(7) 0.001(6) -0.017(6) -0.003(7)
C121 0.042(7) 0.026(8) 0.029(6) 0.002(6) 0.000(5) 0.012(6)
C122 0.063(10) 0.039(10) 0.034(7) -0.001(7) 0.005(7) -0.015(8)
C123 0.077(11) 0.038(10) 0.030(7) -0.003(7) -0.003(7) 0.013(9)
C124 0.047(8) 0.071(12) 0.018(6) -0.008(7) 0.012(6) 0.005(8)
C125 0.043(8) 0.082(14) 0.035(7) -0.001(8) 0.010(6) -0.018(9)
C126 0.048(8) 0.042(10) 0.046(8) -0.002(7) 0.017(7) -0.003(7)
C127 0.019(5) 0.032(8) 0.030(6) 0.013(6) 0.003(5) 0.005(5)
C128 0.022(6) 0.044(9) 0.022(5) 0.000(6) -0.001(4) 0.000(6)
C129 0.042(8) 0.045(9) 0.017(5) -0.001(6) -0.005(5) 0.011(7)
C130 0.037(7) 0.027(8) 0.046(8) 0.001(6) -0.010(6) 0.012(6)
C131 0.041(8) 0.057(11) 0.043(8) -0.031(8) -0.025(6) 0.033(8)
C132 0.033(7) 0.049(10) 0.021(6) -0.007(6) -0.020(5) 0.016(6)
C133 0.020(5) 0.025(7) 0.029(6) 0.002(6) 0.003(5) -0.005(5)
C134 0.026(6) 0.038(8) 0.009(4) -0.003(5) 0.011(4) -0.001(5)
C135 0.017(5) 0.026(7) 0.021(5) -0.003(5) -0.001(4) 0.003(5)
C136 0.034(7) 0.042(9) 0.025(6) -0.020(6) 0.001(5) 0.003(6)
C137 0.028(6) 0.039(9) 0.018(5) -0.001(5) 0.006(5) 0.010(6)
C138 0.025(6) 0.042(8) 0.010(5) -0.004(5) 0.000(4) 0.002(6)
C139 0.025(6) 0.031(8) 0.024(5) -0.003(6) -0.004(5) 0.003(6)
C140 0.025(6) 0.037(8) 0.033(6) 0.003(6) 0.004(5) 0.001(6)
C141 0.033(8) 0.065(13) 0.064(10) 0.008(9) 0.007(7) 0.002(8)
O1 0.031(4) 0.031(6) 0.028(4) 0.000(4) 0.001(3) 0.008(4)
O2 0.039(5) 0.037(6) 0.031(4) -0.002(4) 0.011(4) -0.003(4)
O3 0.041(5) 0.024(5) 0.024(4) -0.001(4) 0.010(4) -0.006(4)
O4 0.026(4) 0.043(6) 0.023(4) 0.000(4) -0.006(3) 0.008(4)
O5 0.032(4) 0.029(5) 0.026(4) -0.006(4) -0.005(3) 0.009(4)
O6 0.021(4) 0.031(5) 0.025(4) 0.003(4) -0.011(3) -0.002(4)
O7 0.043(6) 0.043(7) 0.038(5) 0.002(5) 0.007(4) -0.003(5)
F1 0.049(5) 0.067(7) 0.073(6) 0.004(5) 0.000(5) -0.005(5)
F2 0.061(5) 0.080(8) 0.040(4) 0.009(5) 0.015(4) 0.028(5)
F3 0.057(6) 0.079(8) 0.048(5) 0.001(5) 0.000(4) 0.030(5)
F4 0.045(5) 0.089(9) 0.108(9) -0.033(7) -0.006(5) 0.029(6)
F5 0.085(8) 0.075(9) 0.122(10) -0.037(8) 0.021(7) -0.006(7)
F6 0.105(9) 0.113(11) 0.065(7) 0.000(7) 0.060(6) 0.021(8)
P1 0.0219(14) 0.0310(19) 0.0208(14) -0.0001(13) 0.0031(11) 0.0009(13)
P2 0.0233(14) 0.0292(19) 0.0159(13) -0.0016(13) 0.0000(11) 0.0035(13)
P3 0.0198(13) 0.034(2) 0.0216(13) -0.0043(14) 0.0006(11) 0.0054(14)
P4 0.0209(14) 0.0333(19) 0.0202(14) -0.0005(13) 0.0014(11) 0.0052(13)
P5 0.0222(15) 0.033(2) 0.0177(13) 0.0016(13) -0.0023(11) 0.0063(13)
P6 0.0275(15) 0.0285(19) 0.0209(14) -0.0013(14) -0.0056(12) 0.0010(14)
P7 0.037(2) 0.052(3) 0.054(2) -0.007(2) 0.0153(17) 0.0057(19)
Cu1 0.0243(7) 0.0286(9) 0.0230(7) -0.0005(6) -0.0011(5) 0.0029(6)
Cu2 0.0275(7) 0.0291(9) 0.0223(6) -0.0006(7) 0.0004(5) 0.0021(7)
Au1 0.0264(2) 0.0267(3) 0.0214(2) -0.0023(2) 0.00419(17) 0.0011(2)
Au2 0.0220(2) 0.0307(3) 0.0210(2) 0.0000(2) 0.00178(16) 0.0051(2)
Au3 0.0217(2) 0.0311(3) 0.01789(19) 0.0020(2) -0.00210(16) 0.0046(2)
Au4 0.0233(2) 0.0294(3) 0.0192(2) 0.0015(2) 0.00195(16) 0.0022(2)
Au5 0.0219(2) 0.0306(3) 0.0230(2) 0.0001(2) -0.00081(16) 0.0024(2)
Au6 0.0290(2) 0.0310(3) 0.0237(2) -0.0003(2) -0.00511(18) 0.0022(2)
P8 0.099(9) 0.055(8) 0.023(4) 0.001(5) 0.013(5) 0.007(6)
F11 0.101(11) 0.051(9) 0.031(6) -0.004(6) -0.003(7) 0.000(8)
F9 0.070(15) 0.09(2) 0.037(11) -0.019(12) -0.006(11) -0.007(14)
F10 0.087(19) 0.09(2) 0.060(15) -0.025(14) 0.042(14) -0.032(16)
F7 0.13(3) 0.09(2) 0.038(13) 0.026(14) 0.043(15) 0.05(2)
F8 0.101(11) 0.051(9) 0.031(6) -0.004(6) -0.003(7) 0.000(8)
F12 0.101(11) 0.051(9) 0.031(6) -0.004(6) -0.003(7) 0.000(8)
P9 0.058(5) 0.092(7) 0.058(5) 0.026(5) 0.041(4) 0.017(5)
F17 0.112(8) 0.124(9) 0.071(6) 0.036(6) 0.031(5) -0.005(6)
F18 0.112(8) 0.124(9) 0.071(6) 0.036(6) 0.031(5) -0.005(6)
F19 0.112(8) 0.124(9) 0.071(6) 0.036(6) 0.031(5) -0.005(6)
F20 0.112(8) 0.124(9) 0.071(6) 0.036(6) 0.031(5) -0.005(6)
F21 0.112(8) 0.124(9) 0.071(6) 0.036(6) 0.031(5) -0.005(6)
F22 0.112(8) 0.124(9) 0.071(6) 0.036(6) 0.031(5) -0.005(6)
O8 0.036(5) 0.090(10) 0.055(6) 0.011(7) -0.010(5) -0.012(6)
O9 0.084(6) 0.079(7) 0.068(5) 0.010(6) -0.010(5) 0.013(6)
C142 0.041(9) 0.078(15) 0.081(12) -0.020(12) 0.002(8) -0.005(9)
C143 0.084(6) 0.079(7) 0.068(5) 0.010(6) -0.010(5) 0.013(6)
O10 0.072(8) 0.053(8) 0.055(7) 0.000(6) 0.012(6) -0.013(6)
C144 0.106(17) 0.063(15) 0.077(13) 0.000(11) 0.027(12) -0.045(13)

loop_
_atom_type_symbol
_atom_type_description
_atom_type_scat_dispersion_real
_atom_type_scat_dispersion_imag
_atom_type_scat_source
C C 0.0033 0.0016 'International Tables Vol C Tables 4.2.6.8 and 6.1.1.4'
H H 0.0000 0.0000 'International Tables Vol C Tables 4.2.6.8 and 6.1.1.4'
O O 0.0106 0.0060 'International Tables Vol C Tables 4.2.6.8 and 6.1.1.4'
F F 0.0171 0.0103 'International Tables Vol C Tables 4.2.6.8 and 6.1.1.4'
P P 0.1023 0.0942 'International Tables Vol C Tables 4.2.6.8 and 6.1.1.4'
Cu Cu 0.3201 1.2651 'International Tables Vol C Tables 4.2.6.8 and 6.1.1.4'
Au Au -2.0133 8.8022 'International Tables Vol C Tables 4.2.6.8 and 6.1.1.4'

loop_
_geom_angle_atom_site_label_1
_geom_angle_atom_site_label_2
_geom_angle_atom_site_label_3
_geom_angle
C2 C1 Au1 175.2(12)
C2 C1 Cu1 77.6(8)
Au1 C1 Cu1 106.9(6)
C1 C2 C13 168.8(13)
C1 C2 Cu1 68.4(9)
C13 C2 Cu1 122.7(9)
C4 C3 Au4 179.3(12)
C4 C3 Cu2 78.0(9)
Au4 C3 Cu2 102.2(5)
C3 C4 C23 168.3(14)
C3 C4 Cu2 70.2(8)
C23 C4 Cu2 121.2(9)
C6 C5 Au5 170.1(12)
C6 C5 Cu2 86.3(7)
Au5 C5 Cu2 91.7(4)
C5 C6 C33 177.0(12)
C5 C6 Cu2 62.8(7)
C33 C6 Cu2 120.1(8)
C8 C7 Au2 170.9(11)
C8 C7 Cu1 87.8(8)
Au2 C7 Cu1 85.3(4)
C7 C8 C43 176.4(14)
C7 C8 Cu1 63.4(7)
C43 C8 Cu1 115.4(7)
C10 C9 Au3 176.8(10)
C10 C9 Cu1 78.2(8)
Au3 C9 Cu1 100.7(6)
C9 C10 C53 167.4(13)
C9 C10 Cu1 68.9(8)
C53 C10 Cu1 123.4(9)
C12 C11 Au6 176.4(13)
C12 C11 Cu2 78.5(9)
Au6 C11 Cu2 103.7(7)
C11 C12 C63 168.4(14)
C11 C12 Cu2 68.6(9)
C63 C12 Cu2 122.6(9)
O1 C13 C2 107.3(10)
O1 C13 C14 113.5(10)
C2 C13 C14 112.5(9)
O1 C13 C18 108.0(9)
C2 C13 C18 113.1(10)
C14 C13 C18 102.4(10)
C20 C14 C13 114.6(11)
C20 C14 C15 112.8(11)
C13 C14 C15 107.0(10)
C20 C14 C19 117.2(11)
C13 C14 C19 102.8(10)
C15 C14 C19 101.0(10)
C14 C15 C16 104.7(10)
C14 C15 H15A 110.8
C16 C15 H15A 110.8
C14 C15 H15B 110.8
C16 C15 H15B 110.8
H15A C15 H15B 108.9
C17 C16 C15 100.7(9)
C17 C16 H16A 111.6
C15 C16 H16A 111.6
C17 C16 H16B 111.6
C15 C16 H16B 111.6
H16A C16 H16B 109.4
C19 C17 C16 104.6(11)
C19 C17 C18 103.9(11)
C16 C17 C18 107.0(11)
C19 C17 H17 113.5
C16 C17 H17 113.5
C18 C17 H17 113.5
C17 C18 C13 102.2(10)
C17 C18 H18A 111.3
C13 C18 H18A 111.3
C17 C18 H18B 111.3
C13 C18 H18B 111.3
H18A C18 H18B 109.2
C17 C19 C22 114.0(12)
C17 C19 C21 113.2(12)
C22 C19 C21 107.4(12)
C17 C19 C14 92.5(10)
C22 C19 C14 116.5(12)
C21 C19 C14 112.8(12)
C14 C20 H20A 109.5
C14 C20 H20B 109.5
H20A C20 H20B 109.5
C14 C20 H20C 109.5
H20A C20 H20C 109.5
H20B C20 H20C 109.5
C19 C21 H21A 109.5
C19 C21 H21B 109.5
H21A C21 H21B 109.5
C19 C21 H21C 109.5
H21A C21 H21C 109.5
H21B C21 H21C 109.5
C19 C22 H22A 109.5
C19 C22 H22B 109.5
H22A C22 H22B 109.5
C19 C22 H22C 109.5
H22A C22 H22C 109.5
H22B C22 H22C 109.5
O2 C23 C4 110.0(9)
O2 C23 C24 111.1(10)
C4 C23 C24 111.3(10)
O2 C23 C28 108.6(10)
C4 C23 C28 114.0(10)
C24 C23 C28 101.6(9)
C30 C24 C25 114.8(13)
C30 C24 C23 113.7(11)
C25 C24 C23 106.0(10)
C30 C24 C29 118.5(10)
C25 C24 C29 100.2(10)
C23 C24 C29 101.7(11)
C26 C25 C24 105.7(12)
C26 C25 H25A 110.6
C24 C25 H25A 110.6
C26 C25 H25B 110.6
C24 C25 H25B 110.6
H25A C25 H25B 108.7
C25 C26 C27 102.0(11)
C25 C26 H26A 111.4
C27 C26 H26A 111.4
C25 C26 H26B 111.4
C27 C26 H26B 111.4
H26A C26 H26B 109.2
C29 C27 C28 105.8(11)
C29 C27 C26 103.7(12)
C28 C27 C26 105.2(11)
C29 C27 H27 113.7
C28 C27 H27 113.7
C26 C27 H27 113.7
C27 C28 C23 103.1(11)
C27 C28 H28A 111.2
C23 C28 H28A 111.2
C27 C28 H28B 111.2
C23 C28 H28B 111.2
H28A C28 H28B 109.1
C27 C29 C31 115.8(12)
C27 C29 C32 115.8(12)
C31 C29 C32 106.3(11)
C27 C29 C24 92.7(10)
C31 C29 C24 111.3(11)
C32 C29 C24 114.9(11)
C24 C30 H30A 109.5
C24 C30 H30B 109.5
H30A C30 H30B 109.5
C24 C30 H30C 109.5
H30A C30 H30C 109.5
H30B C30 H30C 109.5
C29 C31 H31A 109.5
C29 C31 H31B 109.5
H31A C31 H31B 109.5
C29 C31 H31C 109.5
H31A C31 H31C 109.5
H31B C31 H31C 109.5
C29 C32 H32A 109.5
C29 C32 H32B 109.5
H32A C32 H32B 109.5
C29 C32 H32C 109.5
H32A C32 H32C 109.5
H32B C32 H32C 109.5
O3 C33 C6 104.9(10)
O3 C33 C38 109.2(10)
C6 C33 C38 113.5(11)
O3 C33 C34 113.3(10)
C6 C33 C34 110.1(10)
C38 C33 C34 106.0(11)
C40 C34 C35 116.2(12)
C40 C34 C33 115.4(11)
C35 C34 C33 105.9(11)
C40 C34 C39 117.4(11)
C35 C34 C39 100.6(11)
C33 C34 C39 98.8(11)
C34 C35 C36 107.3(11)
C34 C35 H35A 110.3
C36 C35 H35A 110.3
C34 C35 H35B 110.3
C36 C35 H35B 110.3
H35A C35 H35B 108.5
C35 C36 C37 101.8(12)
C35 C36 H36A 111.4
C37 C36 H36A 111.4
C35 C36 H36B 111.4
C37 C36 H36B 111.4
H36A C36 H36B 109.3
C38 C37 C39 101.1(11)
C38 C37 C36 105.0(10)
C39 C37 C36 102.2(12)
C38 C37 H37 115.5
C39 C37 H37 115.5
C36 C37 H37 115.5
C33 C38 C37 104.3(11)
C33 C38 H38A 110.9
C37 C38 H38A 110.9
C33 C38 H38B 110.9
C37 C38 H38B 110.9
H38A C38 H38B 108.9
C42 C39 C41 108.7(13)
C42 C39 C37 113.9(12)
C41 C39 C37 111.8(13)
C42 C39 C34 116.8(13)
C41 C39 C34 110.9(12)
C37 C39 C34 94.1(10)
C34 C40 H40A 109.5
C34 C40 H40B 109.5
H40A C40 H40B 109.5
C34 C40 H40C 109.5
H40A C40 H40C 109.5
H40B C40 H40C 109.5
C39 C41 H41A 109.5
C39 C41 H41B 109.5
H41A C41 H41B 109.5
C39 C41 H41C 109.5
H41A C41 H41C 109.5
H41B C41 H41C 109.5
C39 C42 H42A 109.5
C39 C42 H42B 109.5
H42A C42 H42B 109.5
C39 C42 H42C 109.5
H42A C42 H42C 109.5
H42B C42 H42C 109.5
O4 C43 C8 106.9(9)
O4 C43 C48 109.5(9)
C8 C43 C48 113.4(11)
O4 C43 C44 110.1(10)
C8 C43 C44 113.0(9)
C48 C43 C44 104.0(9)
C50 C44 C45 114.5(12)
C50 C44 C43 117.0(11)
C45 C44 C43 104.6(10)
C50 C44 C49 118.8(11)
C45 C44 C49 98.6(11)
C43 C44 C49 100.8(10)
C44 C45 C46 105.2(10)
C44 C45 H45A 110.7
C46 C45 H45A 110.7
C44 C45 H45B 110.7
C46 C45 H45B 110.7
H45A C45 H45B 108.8
C47 C46 C45 100.8(11)
C47 C46 H46A 111.6
C45 C46 H46A 111.6
C47 C46 H46B 111.6
C45 C46 H46B 111.6
H46A C46 H46B 109.4
C49 C47 C46 103.8(11)
C49 C47 C48 102.3(11)
C46 C47 C48 108.8(10)
C49 C47 H47 113.6
C46 C47 H47 113.6
C48 C47 H47 113.6
C43 C48 C47 104.4(10)
C43 C48 H48A 110.9
C47 C48 H48A 110.9
C43 C48 H48B 110.9
C47 C48 H48B 110.9
H48A C48 H48B 108.9
C47 C49 C51 116.7(14)
C47 C49 C52 114.4(12)
C51 C49 C52 104.0(12)
C47 C49 C44 94.7(10)
C51 C49 C44 112.4(11)
C52 C49 C44 115.2(13)
C44 C50 H50A 109.5
C44 C50 H50B 109.5
H50A C50 H50B 109.5
C44 C50 H50C 109.5
H50A C50 H50C 109.5
H50B C50 H50C 109.5
C49 C51 H51A 109.5
C49 C51 H51B 109.5
H51A C51 H51B 109.5
C49 C51 H51C 109.5
H51A C51 H51C 109.5
H51B C51 H51C 109.5
C49 C52 H52A 109.5
C49 C52 H52B 109.5
H52A C52 H52B 109.5
C49 C52 H52C 109.5
H52A C52 H52C 109.5
H52B C52 H52C 109.5
O5 C53 C10 108.8(9)
O5 C53 C54 112.4(9)
C10 C53 C54 110.9(10)
O5 C53 C58 107.8(10)
C10 C53 C58 114.9(9)
C54 C53 C58 102.0(9)
C60 C54 C55 114.5(12)
C60 C54 C53 113.5(10)
C55 C54 C53 107.6(9)
C60 C54 C59 117.4(10)
C55 C54 C59 100.5(9)
C53 C54 C59 101.6(10)
C54 C55 C56 104.9(11)
C54 C55 H55A 110.8
C56 C55 H55A 110.8
C54 C55 H55B 110.8
C56 C55 H55B 110.8
H55A C55 H55B 108.9
C57 C56 C55 102.7(10)
C57 C56 H56A 111.2
C55 C56 H56A 111.2
C57 C56 H56B 111.2
C55 C56 H56B 111.2
H56A C56 H56B 109.1
C56 C57 C59 102.5(10)
C56 C57 C58 108.0(10)
C59 C57 C58 103.4(9)
C56 C57 H57 113.9
C59 C57 H57 113.9
C58 C57 H57 113.9
C57 C58 C53 103.2(9)
C57 C58 H58A 111.1
C53 C58 H58A 111.1
C57 C58 H58B 111.1
C53 C58 H58B 111.1
H58A C58 H58B 109.1
C62 C59 C57 114.7(11)
C62 C59 C61 106.4(10)
C57 C59 C61 114.0(10)
C62 C59 C54 116.9(10)
C57 C59 C54 93.0(8)
C61 C59 C54 111.8(11)
C54 C60 H60A 109.5
C54 C60 H60B 109.5
H60A C60 H60B 109.5
C54 C60 H60C 109.5
H60A C60 H60C 109.5
H60B C60 H60C 109.5
C59 C61 H61A 109.5
C59 C61 H61B 109.5
H61A C61 H61B 109.5
C59 C61 H61C 109.5
H61A C61 H61C 109.5
H61B C61 H61C 109.5
C59 C62 H62A 109.5
C59 C62 H62B 109.5
H62A C62 H62B 109.5
C59 C62 H62C 109.5
H62A C62 H62C 109.5
H62B C62 H62C 109.5
O6 C63 C12 108.2(10)
O6 C63 C64 112.7(10)
C12 C63 C64 111.9(10)
O6 C63 C68 109.2(9)
C12 C63 C68 110.9(10)
C64 C63 C68 104.0(11)
C70 C64 C65 113.0(10)
C70 C64 C63 115.1(11)
C65 C64 C63 108.2(10)
C70 C64 C69 116.8(11)
C65 C64 C69 100.4(10)
C63 C64 C69 101.6(9)
C64 C65 C66 104.3(9)
C64 C65 H65A 110.9
C66 C65 H65A 110.9
C64 C65 H65B 110.9
C66 C65 H65B 110.9
H65A C65 H65B 108.9
C67 C66 C65 102.8(10)
C67 C66 H66A 111.2
C65 C66 H66A 111.2
C67 C66 H66B 111.2
C65 C66 H66B 111.2
H66A C66 H66B 109.1
C66 C67 C69 102.9(10)
C66 C67 C68 107.6(12)
C69 C67 C68 103.8(11)
C66 C67 H67 113.8
C69 C67 H67 113.8
C68 C67 H67 113.8
C67 C68 C63 102.4(11)
C67 C68 H68A 111.3
C63 C68 H68A 111.3
C67 C68 H68B 111.3
C63 C68 H68B 111.3
H68A C68 H68B 109.2
C71 C69 C72 107.2(12)
C71 C69 C67 113.5(12)
C72 C69 C67 114.4(11)
C71 C69 C64 113.5(11)
C72 C69 C64 116.4(11)
C67 C69 C64 91.6(10)
C64 C70 H70A 109.5
C64 C70 H70B 109.5
H70A C70 H70B 109.5
C64 C70 H70C 109.5
H70A C70 H70C 109.5
H70B C70 H70C 109.5
C69 C71 H71A 109.5
C69 C71 H71B 109.5
H71A C71 H71B 109.5
C69 C71 H71C 109.5
H71A C71 H71C 109.5
H71B C71 H71C 109.5
C69 C72 H72A 109.5
C69 C72 H72B 109.5
H72A C72 H72B 109.5
C69 C72 H72C 109.5
H72A C72 H72C 109.5
H72B C72 H72C 109.5
C74 C73 C78 120.4(10)
C74 C73 P1 122.3(9)
C78 C73 P1 116.9(8)
C75 C74 C73 117.2(11)
C75 C74 H74 121.4
C73 C74 H74 121.4
C76 C75 C74 123.8(11)
C76 C75 H75 118.1
C74 C75 H75 118.1
C75 C76 C77 120.1(11)
C75 C76 H76 119.9
C77 C76 H76 119.9
C78 C77 C76 117.8(12)
C78 C77 H77 121.1
C76 C77 H77 121.1
C73 C78 C77 120.4(11)
C73 C78 H78 119.8
C77 C78 H78 119.8
C84 C79 C80 120.4(12)
C84 C79 P1 117.9(10)
C80 C79 P1 121.5(11)
C81 C80 C79 117.0(15)
C81 C80 H80 121.5
C79 C80 H80 121.5
C82 C81 C80 122.4(15)
C82 C81 H81 118.8
C80 C81 H81 118.8
C81 C82 C83 118.8(13)
C81 C82 H82 120.6
C83 C82 H82 120.6
C84 C83 C82 119.6(14)
C84 C83 H83 120.2
C82 C83 H83 120.2
C79 C84 C83 121.7(14)
C79 C84 H84 119.2
C83 C84 H84 119.2
C90 C85 C86 120.8(10)
C90 C85 P2 122.9(9)
C86 C85 P2 116.2(9)
C85 C86 C87 117.7(12)
C85 C86 H86 121.1
C87 C86 H86 121.1
C88 C87 C86 121.6(14)
C88 C87 H87 119.2
C86 C87 H87 119.2
C87 C88 C89 119.7(12)
C87 C88 H88 120.1
C89 C88 H88 120.1
C88 C89 C90 119.8(12)
C88 C89 H89 120.1
C90 C89 H89 120.1
C85 C90 C89 120.4(11)
C85 C90 H90 119.8
C89 C90 H90 119.8
C92 C91 C96 120.3(11)
C92 C91 P3 125.8(10)
C96 C91 P3 113.8(8)
C91 C92 C93 121.7(14)
C91 C92 H92 119.1
C93 C92 H92 119.1
C94 C93 C92 116.6(13)
C94 C93 H93 121.7
C92 C93 H93 121.7
C95 C94 C93 123.9(13)
C95 C94 H94 118.1
C93 C94 H94 118.1
C94 C95 C96 120.5(13)
C94 C95 H95 119.8
C96 C95 H95 119.8
C95 C96 C91 117.0(11)
C95 C96 H96 121.5
C91 C96 H96 121.5
C98 C97 C102 119.4(13)
C98 C97 P3 117.8(10)
C102 C97 P3 122.7(12)
C99 C98 C97 121.0(14)
C99 C98 H98 119.5
C97 C98 H98 119.5
C98 C99 C100 120.5(15)
C98 C99 H99 119.8
C100 C99 H99 119.8
C101 C100 C99 117.8(15)
C101 C100 H100 121.1
C99 C100 H100 121.1
C102 C101 C100 121.1(14)
C102 C101 H101 119.5
C100 C101 H101 119.5
C101 C102 C97 120.1(15)
C101 C102 H102 119.9
C97 C102 H102 119.9
C104 C103 C108 119.6(12)
C104 C103 P4 119.5(9)
C108 C103 P4 120.9(11)
C103 C104 C105 120.0(11)
C103 C104 H104 120.0
C105 C104 H104 120.0
C106 C105 C104 120.5(14)
C106 C105 H105 119.8
C104 C105 H105 119.8
C105 C106 C107 119.9(14)
C105 C106 H106 120.1
C107 C106 H106 120.1
C108 C107 C106 121.0(13)
C108 C107 H107 119.5
C106 C107 H107 119.5
C107 C108 C103 119.0(13)
C107 C108 H108 120.5
C103 C108 H108 120.5
C110 C109 C114 120.2(12)
C110 C109 P4 121.2(9)
C114 C109 P4 118.6(10)
C111 C110 C109 119.7(13)
C111 C110 H110 120.1
C109 C110 H110 120.1
C110 C111 C112 119.3(14)
C110 C111 H111 120.3
C112 C111 H111 120.3
C113 C112 C111 120.4(13)
C113 C112 H112 119.8
C111 C112 H112 119.8
C114 C113 C112 120.1(14)
C114 C113 H113 119.9
C112 C113 H113 119.9
C113 C114 C109 120.0(14)
C113 C114 H114 120.0
C109 C114 H114 120.0
C120 C115 C116 119.0(11)
C120 C115 P5 122.8(10)
C116 C115 P5 118.1(9)
C117 C116 C115 119.1(14)
C117 C116 H116 120.4
C115 C116 H116 120.4
C118 C117 C116 121.9(16)
C118 C117 H117 119.1
C116 C117 H117 119.1
C117 C118 C119 118.4(13)
C117 C118 H118 120.8
C119 C118 H118 120.8
C120 C119 C118 122.5(16)
C120 C119 H119 118.8
C118 C119 H119 118.8
C119 C120 C115 119.1(15)
C119 C120 H120 120.5
C115 C120 H120 120.5
C122 C121 C126 117.9(12)
C122 C121 P6 124.9(11)
C126 C121 P6 117.2(11)
C121 C122 C123 124.2(15)
C121 C122 H122 117.9
C123 C122 H122 117.9
C124 C123 C122 116.9(15)
C124 C123 H123 121.6
C122 C123 H123 121.5
C123 C124 C125 121.0(12)
C123 C124 H124 119.5
C125 C124 H124 119.5
C124 C125 C126 120.8(15)
C124 C125 H125 119.6
C126 C125 H125 119.6
C121 C126 C125 119.0(16)
C121 C126 H126 120.5
C125 C126 H126 120.5
C128 C127 C132 119.1(11)
C128 C127 P6 122.6(11)
C132 C127 P6 118.3(9)
C127 C128 C129 121.0(12)
C127 C128 H128 119.5
C129 C128 H128 119.5
C130 C129 C128 119.2(12)
C130 C129 H129 120.4
C128 C129 H129 120.4
C131 C130 C129 120.2(13)
C131 C130 H130 119.9
C129 C130 H130 119.9
C130 C131 C132 120.0(13)
C130 C131 H131 120.0
C132 C131 H131 120.0
C127 C132 C131 120.3(11)
C127 C132 H132 119.8
C131 C132 H132 119.8
C134 C133 P1 110.9(9)
C134 C133 H13A 109.5
P1 C133 H13A 109.5
C134 C133 H13B 109.5
P1 C133 H13B 109.5
H13A C133 H13B 108.0
C133 C134 P2 114.8(8)
C133 C134 H13C 108.6
P2 C134 H13C 108.6
C133 C134 H13D 108.6
P2 C134 H13D 108.6
H13C C134 H13D 107.5
C136 C135 P2 116.8(8)
C136 C135 H13E 108.1
P2 C135 H13E 108.1
C136 C135 H13F 108.1
P2 C135 H13F 108.1
H13E C135 H13F 107.3
C135 C136 P3 116.9(8)
C135 C136 H13G 108.1
P3 C136 H13G 108.1
C135 C136 H13H 108.1
P3 C136 H13H 108.1
H13G C136 H13H 107.3
C138 C137 P4 116.9(7)
C138 C137 H13I 108.1
P4 C137 H13I 108.1
C138 C137 H13J 108.1
P4 C137 H13J 108.1
H13I C137 H13J 107.3
C137 C138 P5 118.0(9)
C137 C138 H13K 107.8
P5 C138 H13K 107.8
C137 C138 H13L 107.8
P5 C138 H13L 107.8
H13K C138 H13L 107.1
C140 C139 P5 117.0(9)
C140 C139 H13M 108.1
P5 C139 H13M 108.1
C140 C139 H13N 108.1
P5 C139 H13N 108.1
H13M C139 H13N 107.3
C139 C140 P6 111.8(9)
C139 C140 H14A 109.3
P6 C140 H14A 109.3
C139 C140 H14B 109.3
P6 C140 H14B 109.3
H14A C140 H14B 107.9
O7 C141 H14C 109.5
O7 C141 H14D 109.5
H14C C141 H14D 109.5
O7 C141 H14E 109.5
H14C C141 H14E 109.5
H14D C141 H14E 109.5
C13 O1 H1O 109.0
C23 O2 H2O 110.2
C33 O3 H3O 109.0
C43 O4 H4O 109.1
C53 O5 H5O 109.3
C63 O6 H6O 109.2
C141 O7 H7 109.5
C79 P1 C73 106.4(5)
C79 P1 C133 107.0(6)
C73 P1 C133 103.6(5)
C79 P1 Au1 106.6(4)
C73 P1 Au1 118.1(4)
C133 P1 Au1 114.5(4)
C85 P2 C134 102.8(5)
C85 P2 C135 108.6(5)
C134 P2 C135 104.1(6)
C85 P2 Au4 112.8(4)
C134 P2 Au4 112.4(3)
C135 P2 Au4 115.1(4)
C91 P3 C136 106.2(6)
C91 P3 C97 106.9(6)
C136 P3 C97 103.5(6)
C91 P3 Au5 115.0(4)
C136 P3 Au5 113.1(4)
C97 P3 Au5 111.2(5)
C103 P4 C109 105.1(6)
C103 P4 C137 101.8(6)
C109 P4 C137 107.5(6)
C103 P4 Au2 113.9(5)
C109 P4 Au2 115.5(4)
C137 P4 Au2 111.9(4)
C115 P5 C139 103.5(6)
C115 P5 C138 107.3(6)
C139 P5 C138 106.3(6)
C115 P5 Au3 114.1(4)
C139 P5 Au3 112.1(4)
C138 P5 Au3 112.9(4)
C127 P6 C121 107.6(6)
C127 P6 C140 104.5(6)
C121 P6 C140 105.8(6)
C127 P6 Au6 114.5(5)
C121 P6 Au6 109.0(5)
C140 P6 Au6 114.9(4)
F4 P7 F1 90.5(6)
F4 P7 F6 89.5(7)
F1 P7 F6 90.1(7)
F4 P7 F5 92.1(7)
F1 P7 F5 176.7(6)
F6 P7 F5 91.9(8)
F4 P7 F2 179.7(8)
F1 P7 F2 89.2(6)
F6 P7 F2 90.6(6)
F5 P7 F2 88.2(7)
F4 P7 F3 89.5(6)
F1 P7 F3 89.2(6)
F6 P7 F3 178.8(7)
F5 P7 F3 88.8(7)
F2 P7 F3 90.3(5)
C1 Cu1 C9 123.9(5)
C1 Cu1 C2 33.9(5)
C9 Cu1 C2 154.0(5)
C1 Cu1 C10 109.3(4)
C9 Cu1 C10 32.9(5)
C2 Cu1 C10 126.3(4)
C1 Cu1 C7 126.3(5)
C9 Cu1 C7 102.9(5)
C2 Cu1 C7 103.1(5)
C10 Cu1 C7 124.3(4)
C1 Cu1 C8 138.5(5)
C9 Cu1 C8 97.6(4)
C2 Cu1 C8 105.6(5)
C10 Cu1 C8 105.3(4)
C7 Cu1 C8 28.8(4)
C1 Cu1 Au2 98.3(3)
C9 Cu1 Au2 100.6(4)
C2 Cu1 Au2 97.5(3)
C10 Cu1 Au2 133.4(3)
C7 Cu1 Au2 43.9(3)
C8 Cu1 Au2 72.6(2)
C1 Cu1 Au3 124.7(4)
C9 Cu1 Au3 38.0(4)
C2 Cu1 Au3 151.9(3)
C10 Cu1 Au3 70.9(3)
C7 Cu1 Au3 76.8(4)
C8 Cu1 Au3 87.8(3)
Au2 Cu1 Au3 62.57(3)
C11 Cu2 C3 121.3(6)
C11 Cu2 C5 127.8(5)
C3 Cu2 C5 103.3(5)
C11 Cu2 C12 32.9(5)
C3 Cu2 C12 150.3(4)
C5 Cu2 C12 106.3(5)
C11 Cu2 C4 107.0(5)
C3 Cu2 C4 31.8(4)
C5 Cu2 C4 125.0(5)
C12 Cu2 C4 124.1(4)
C11 Cu2 C6 139.7(6)
C3 Cu2 C6 98.9(4)
C5 Cu2 C6 30.9(4)
C12 Cu2 C6 107.7(4)
C4 Cu2 C6 106.1(4)
C11 Cu2 Au5 103.3(3)
C3 Cu2 Au5 96.8(3)
C5 Cu2 Au5 41.5(3)
C12 Cu2 Au5 103.6(3)
C4 Cu2 Au5 128.6(3)
C6 Cu2 Au5 72.1(3)
C11 Cu2 Au6 36.9(5)
C3 Cu2 Au6 87.0(3)
C5 Cu2 Au6 136.8(3)
C12 Cu2 Au6 69.8(3)
C4 Cu2 Au6 84.8(3)
C6 Cu2 Au6 167.3(3)
Au5 Cu2 Au6 96.14(4)
C1 Au1 P1 171.9(4)
C7 Au2 P4 176.2(3)
C7 Au2 Cu1 50.8(3)
P4 Au2 Cu1 125.71(8)
C7 Au2 Au3 80.3(4)
P4 Au2 Au3 96.81(9)
Cu1 Au2 Au3 63.06(4)
C9 Au3 P5 176.7(4)
C9 Au3 Au2 95.6(4)
P5 Au3 Au2 81.35(9)
C9 Au3 Cu1 41.3(4)
P5 Au3 Cu1 135.60(10)
Au2 Au3 Cu1 54.38(3)
C3 Au4 P2 177.0(4)
C3 Au4 Au5 96.5(4)
P2 Au4 Au5 80.57(9)
C5 Au5 P3 177.9(3)
C5 Au5 Cu2 46.7(3)
P3 Au5 Cu2 131.33(8)
C5 Au5 Au4 81.2(4)
P3 Au5 Au4 98.64(9)
Cu2 Au5 Au4 64.55(3)
C11 Au6 P6 176.7(4)
C11 Au6 Cu2 39.4(4)
P6 Au6 Cu2 142.46(10)
F9 P8 F8 91.0(7)
F9 P8 F11 90.4(7)
F8 P8 F11 90.4(8)
F9 P8 F12 89.3(7)
F8 P8 F12 89.0(8)
F11 P8 F12 179.3(11)
F9 P8 F10 90.1(7)
F8 P8 F10 177.6(13)
F11 P8 F10 87.5(14)
F12 P8 F10 93.1(14)
F9 P8 F7 178.9(9)
F8 P8 F7 89.9(7)
F11 P8 F7 90.2(7)
F12 P8 F7 90.1(7)
F10 P8 F7 89.0(7)
F22 P9 F19 91.9(7)
F22 P9 F21 91.5(7)
F19 P9 F21 91.9(12)
F22 P9 F17 91.2(7)
F19 P9 F17 85.3(12)
F21 P9 F17 176.2(10)
F22 P9 F18 178.1(8)
F19 P9 F18 90.0(7)
F21 P9 F18 88.5(7)
F17 P9 F18 88.9(7)
F22 P9 F20 89.0(7)
F19 P9 F20 175.1(14)
F21 P9 F20 92.9(13)
F17 P9 F20 89.9(12)
F18 P9 F20 89.1(7)
C142 O8 H8 109.5
C143 O9 H9 109.5
O8 C142 H1 109.5
O8 C142 H2 109.4
H1 C142 H2 109.5
O8 C142 H3 109.5
H1 C142 H3 109.5
H2 C142 H3 109.5
O9 C143 H14F 109.5
O9 C143 H14G 109.5
H14F C143 H14G 109.5
O9 C143 H14H 109.5
H14F C143 H14H 109.5
H14G C143 H14H 109.5
C144 O10 H10 109.5
O10 C144 H14I 109.5
O10 C144 H14J 109.5
H14I C144 H14J 109.5
O10 C144 H14K 109.5
H14I C144 H14K 109.5
H14J C144 H14K 109.5

loop_
_geom_bond_atom_site_label_1
_geom_bond_atom_site_label_2
_geom_bond_distance
C1 C2 1.255(19)
C1 Au1 1.972(13)
C1 Cu1 2.091(13)
C2 C13 1.497(18)
C2 Cu1 2.197(14)
C3 C4 1.209(17)
C3 Au4 2.009(11)
C3 Cu2 2.157(14)
C4 C23 1.477(16)
C4 Cu2 2.243(12)
C5 C6 1.249(17)
C5 Au5 1.973(10)
C5 Cu2 2.167(11)
C6 C33 1.489(18)
C6 Cu2 2.431(11)
C7 C8 1.212(16)
C7 Au2 2.014(12)
C7 Cu1 2.251(11)
C8 C43 1.477(15)
C8 Cu1 2.516(10)
C9 C10 1.241(17)
C9 Au3 1.991(14)
C9 Cu1 2.132(13)
C10 C53 1.458(16)
C10 Cu1 2.237(11)
C11 C12 1.227(19)
C11 Au6 1.987(17)
C11 Cu2 2.103(14)
C12 C63 1.503(17)
C12 Cu2 2.213(14)
C13 O1 1.428(15)
C13 C14 1.54(2)
C13 C18 1.586(14)
C14 C20 1.524(17)
C14 C15 1.559(17)
C14 C19 1.580(18)
C15 C16 1.566(16)
C15 H15A 0.9900
C15 H15B 0.9900
C16 C17 1.551(19)
C16 H16A 0.9900
C16 H16B 0.9900
C17 C19 1.531(19)
C17 C18 1.56(2)
C17 H17 1.0000
C18 H18A 0.9900
C18 H18B 0.9900
C19 C22 1.53(2)
C19 C21 1.54(2)
C20 H20A 0.9800
C20 H20B 0.9800
C20 H20C 0.9800
C21 H21A 0.9800
C21 H21B 0.9800
C21 H21C 0.9800
C22 H22A 0.9800
C22 H22B 0.9800
C22 H22C 0.9800
C23 O2 1.419(15)
C23 C24 1.572(19)
C23 C28 1.589(17)
C24 C30 1.507(19)
C24 C25 1.55(2)
C24 C29 1.591(16)
C25 C26 1.51(2)
C25 H25A 0.9900
C25 H25B 0.9900
C26 C27 1.54(2)
C26 H26A 0.9900
C26 H26B 0.9900
C27 C29 1.52(2)
C27 C28 1.520(19)
C27 H27 1.0000
C28 H28A 0.9900
C28 H28B 0.9900
C29 C31 1.544(19)
C29 C32 1.56(2)
C30 H30A 0.9800
C30 H30B 0.9800
C30 H30C 0.9800
C31 H31A 0.9800
C31 H31B 0.9800
C31 H31C 0.9800
C32 H32A 0.9800
C32 H32B 0.9800
C32 H32C 0.9800
C33 O3 1.463(14)
C33 C38 1.52(2)
C33 C34 1.556(18)
C34 C40 1.46(2)
C34 C35 1.51(2)
C34 C39 1.616(18)
C35 C36 1.56(2)
C35 H35A 0.9900
C35 H35B 0.9900
C36 C37 1.593(19)
C36 H36A 0.9900
C36 H36B 0.9900
C37 C38 1.541(18)
C37 C39 1.57(2)
C37 H37 1.0000
C38 H38A 0.9900
C38 H38B 0.9900
C39 C42 1.51(2)
C39 C41 1.55(2)
C40 H40A 0.9800
C40 H40B 0.9800
C40 H40C 0.9800
C41 H41A 0.9800
C41 H41B 0.9800
C41 H41C 0.9800
C42 H42A 0.9800
C42 H42B 0.9800
C42 H42C 0.9800
C43 O4 1.452(15)
C43 C48 1.526(19)
C43 C44 1.583(15)
C44 C50 1.47(2)
C44 C45 1.559(19)
C44 C49 1.600(18)
C45 C46 1.60(2)
C45 H45A 0.9900
C45 H45B 0.9900
C46 C47 1.530(17)
C46 H46A 0.9900
C46 H46B 0.9900
C47 C49 1.52(2)
C47 C48 1.543(16)
C47 H47 1.0000
C48 H48A 0.9900
C48 H48B 0.9900
C49 C51 1.539(16)
C49 C52 1.55(2)
C50 H50A 0.9800
C50 H50B 0.9800
C50 H50C 0.9800
C51 H51A 0.9800
C51 H51B 0.9800
C51 H51C 0.9800
C52 H52A 0.9800
C52 H52B 0.9800
C52 H52C 0.9800
C53 O5 1.424(15)
C53 C54 1.581(17)
C53 C58 1.584(15)
C54 C60 1.516(16)
C54 C55 1.538(19)
C54 C59 1.587(16)
C55 C56 1.539(16)
C55 H55A 0.9900
C55 H55B 0.9900
C56 C57 1.527(19)
C56 H56A 0.9900
C56 H56B 0.9900
C57 C59 1.541(16)
C57 C58 1.558(17)
C57 H57 1.0000
C58 H58A 0.9900
C58 H58B 0.9900
C59 C62 1.52(2)
C59 C61 1.548(19)
C60 H60A 0.9800
C60 H60B 0.9800
C60 H60C 0.9800
C61 H61A 0.9800
C61 H61B 0.9800
C61 H61C 0.9800
C62 H62A 0.9800
C62 H62B 0.9800
C62 H62C 0.9800
C63 O6 1.448(14)
C63 C64 1.55(2)
C63 C68 1.557(16)
C64 C70 1.520(18)
C64 C65 1.523(16)
C64 C69 1.609(17)
C65 C66 1.546(16)
C65 H65A 0.9900
C65 H65B 0.9900
C66 C67 1.529(17)
C66 H66A 0.9900
C66 H66B 0.9900
C67 C69 1.55(2)
C67 C68 1.55(2)
C67 H67 1.0000
C68 H68A 0.9900
C68 H68B 0.9900
C69 C71 1.50(2)
C69 C72 1.509(18)
C70 H70A 0.9800
C70 H70B 0.9800
C70 H70C 0.9800
C71 H71A 0.9800
C71 H71B 0.9800
C71 H71C 0.9800
C72 H72A 0.9800
C72 H72B 0.9800
C72 H72C 0.9800
C73 C74 1.394(16)
C73 C78 1.397(16)
C73 P1 1.816(11)
C74 C75 1.390(17)
C74 H74 0.9500
C75 C76 1.329(18)
C75 H75 0.9500
C76 C77 1.415(19)
C76 H76 0.9500
C77 C78 1.407(16)
C77 H77 0.9500
C78 H78 0.9500
C79 C84 1.37(2)
C79 C80 1.42(2)
C79 P1 1.802(12)
C80 C81 1.41(2)
C80 H80 0.9500
C81 C82 1.39(2)
C81 H81 0.9500
C82 C83 1.40(2)
C82 H82 0.9500
C83 C84 1.390(18)
C83 H83 0.9500
C84 H84 0.9500
C85 C90 1.374(16)
C85 C86 1.375(18)
C85 P2 1.817(11)
C86 C87 1.405(19)
C86 H86 0.9500
C87 C88 1.36(2)
C87 H87 0.9500
C88 C89 1.37(2)
C88 H88 0.9500
C89 C90 1.383(17)
C89 H89 0.9500
C90 H90 0.9500
C91 C92 1.354(17)
C91 C96 1.449(17)
C91 P3 1.808(11)
C92 C93 1.428(18)
C92 H92 0.9500
C93 C94 1.38(2)
C93 H93 0.9500
C94 C95 1.35(2)
C94 H94 0.9500
C95 C96 1.410(18)
C95 H95 0.9500
C96 H96 0.9500
C97 C98 1.39(2)
C97 C102 1.391(19)
C97 P3 1.846(14)
C98 C99 1.33(2)
C98 H98 0.9500
C99 C100 1.44(2)
C99 H99 0.9500
C100 C101 1.38(2)
C100 H100 0.9500
C101 C102 1.37(2)
C101 H101 0.9500
C102 H102 0.9500
C103 C104 1.38(2)
C103 C108 1.423(17)
C103 P4 1.814(13)
C104 C105 1.41(2)
C104 H104 0.9500
C105 C106 1.36(2)
C105 H105 0.9500
C106 C107 1.39(2)
C106 H106 0.9500
C107 C108 1.38(2)
C107 H107 0.9500
C108 H108 0.9500
C109 C110 1.384(18)
C109 C114 1.386(18)
C109 P4 1.827(12)
C110 C111 1.379(17)
C110 H110 0.9500
C111 C112 1.40(2)
C111 H111 0.9500
C112 C113 1.37(2)
C112 H112 0.9500
C113 C114 1.369(19)
C113 H113 0.9500
C114 H114 0.9500
C115 C120 1.396(17)
C115 C116 1.396(18)
C115 P5 1.808(11)
C116 C117 1.386(18)
C116 H116 0.9500
C117 C118 1.35(2)
C117 H117 0.9500
C118 C119 1.37(3)
C118 H118 0.9500
C119 C120 1.367(19)
C119 H119 0.9500
C120 H120 0.9500
C121 C122 1.36(2)
C121 C126 1.38(2)
C121 P6 1.806(12)
C122 C123 1.38(2)
C122 H122 0.9500
C123 C124 1.37(2)
C123 H123 0.9500
C124 C125 1.37(2)
C124 H124 0.9500
C125 C126 1.399(19)
C125 H125 0.9500
C126 H126 0.9500
C127 C128 1.357(16)
C127 C132 1.384(19)
C127 P6 1.791(12)
C128 C129 1.409(19)
C128 H128 0.9500
C129 C130 1.40(2)
C129 H129 0.9500
C130 C131 1.340(18)
C130 H130 0.9500
C131 C132 1.422(18)
C131 H131 0.9500
C132 H132 0.9500
C133 C134 1.543(15)
C133 P1 1.830(14)
C133 H13A 0.9900
C133 H13B 0.9900
C134 P2 1.825(14)
C134 H13C 0.9900
C134 H13D 0.9900
C135 C136 1.54(2)
C135 P2 1.847(11)
C135 H13E 0.9900
C135 H13F 0.9900
C136 P3 1.835(13)
C136 H13G 0.9900
C136 H13H 0.9900
C137 C138 1.529(19)
C137 P4 1.852(13)
C137 H13I 0.9900
C137 H13J 0.9900
C138 P5 1.820(11)
C138 H13K 0.9900
C138 H13L 0.9900
C139 C140 1.544(17)
C139 P5 1.813(15)
C139 H13M 0.9900
C139 H13N 0.9900
C140 P6 1.825(14)
C140 H14A 0.9900
C140 H14B 0.9900
C141 O7 1.372(17)
C141 H14C 0.9800
C141 H14D 0.9800
C141 H14E 0.9800
O1 H1O 0.8501
O2 H2O 0.8309
O3 H3O 0.8500
O4 H4O 0.8503
O5 H5O 0.8499
O6 H6O 0.8499
O7 H7 0.8400
F1 P7 1.579(12)
F2 P7 1.596(10)
F3 P7 1.616(10)
F4 P7 1.570(10)
F5 P7 1.596(14)
F6 P7 1.590(10)
P1 Au1 2.277(3)
P2 Au4 2.276(3)
P3 Au5 2.267(3)
P4 Au2 2.274(3)
P5 Au3 2.276(3)
P6 Au6 2.276(3)
Cu1 Au2 2.8952(14)
Cu1 Au3 3.1752(17)
Cu2 Au5 2.9743(14)
Cu2 Au6 3.2168(15)
Au2 Au3 3.1612(7)
Au4 Au5 3.0954(7)
P8 F9 1.554(14)
P8 F8 1.555(14)
P8 F11 1.561(15)
P8 F12 1.562(15)
P8 F10 1.571(14)
P8 F7 1.572(15)
P9 F22 1.559(15)
P9 F19 1.569(14)
P9 F21 1.575(15)
P9 F17 1.580(15)
P9 F18 1.580(15)
P9 F20 1.600(14)
O8 C142 1.345(18)
O8 H8 0.8401
O9 C143 1.511(9)
O9 H9 0.8400
C142 H1 0.9800
C142 H2 0.9800
C142 H3 0.9800
C143 H14F 0.9800
C143 H14G 0.9800
C143 H14H 0.9800
O10 C144 1.40(2)
O10 H10 0.8400
C144 H14I 0.9800
C144 H14J 0.9800
C144 H14K 0.9800
